data_7224915
loop_
_publ_author_name
'Song, Li-Cheng'
'Lu, Yu'
'Meng, Cao'
'Yang, Xi-Yue'

_publ_section_title
;
 Reactions of dinuclear Ni2 complexes [Ni(RNPyS4)]2 (RNPyS4 =
 2,6-bis(2-mercaptophenylthiomethyl-4-R-pyridine) with Fe(CO)3(BDA) (BDA =
 benzylidene acetone) leading to heterodinuclear NiFe and mononuclear Fe
 complexes related to the active sites of [NiFe]- and [Fe]-hydrogenases
;
_journal_name_full 'RSC Adv.'
_journal_paper_doi 10.1039/C6RA07488J
_journal_year 2016
_chemical_formula_moiety 'C27 H21 Fe N O2 S4, 0.25(C Cl2), 0.25(C H2 Cl2)'
_chemical_formula_sum 'C27.5 H22 Cl Fe N O2 S4'
_chemical_formula_weight 618.00
_chemical_name_systematic
;
 ? 
;
_space_group_crystal_system triclinic
_space_group_IT_number 2
_space_group_name_Hall '-P 1'
_space_group_name_H-M_alt 'P -1'
_symmetry_space_group_name_Hall '-P 1'
_symmetry_space_group_name_H-M 'P -1'
_atom_sites_solution_hydrogens geom
_atom_sites_solution_primary direct
_atom_sites_solution_secondary difmap
_audit_creation_date 2016-01-20
_audit_creation_method
;
Olex2 1.2
(compiled 2015.09.30 svn.r3233 for OlexSys, GUI svn.r5103)
;
_audit_update_record
;
2016-02-02 deposited with the CCDC.
2016-04-11 downloaded from the CCDC.
;
_cell_angle_alpha 90.107(2)
_cell_angle_beta 93.721(2)
_cell_angle_gamma 100.053(2)
_cell_formula_units_Z 8
_cell_length_a 13.4113(10)
_cell_length_b 14.1978(10)
_cell_length_c 28.753(2)
_cell_measurement_reflns_used 15503
_cell_measurement_temperature 113
_cell_measurement_theta_max 27.5
_cell_measurement_theta_min 3.0
_cell_volume 5379.0(7)
_computing_cell_refinement
;
CrystalClear-SM Expert 2.1 b42 (Rigaku, 2015)
;
_computing_data_collection
;
CrystalClear-SM Expert 2.1 b42 (Rigaku, 2015)
;
_computing_data_reduction
;
CrystalClear-SM Expert 2.1 b42 (Rigaku, 2015)
;
_computing_molecular_graphics 'Olex2 (Dolomanov et al., 2009)'
_computing_publication_material 'Olex2 (Dolomanov et al., 2009)'
_computing_structure_refinement 'XL (Sheldrick, 2008)'
_computing_structure_solution 'SIR2004 (Burla et al., 2007)'
_diffrn_ambient_temperature 113
_diffrn_detector PILT
_diffrn_detector_area_resol_mean 5.8140
_diffrn_measured_fraction_theta_full 0.976
_diffrn_measured_fraction_theta_max 0.976
_diffrn_measurement_details
;
scan:
    Number of images: 360
               Slice: -105.0000 - 75.0000
         Image width: 0.5000
            Exp time: 1.0000
       Rotation axis: Omega
               Omega: 0.0000
                 Chi: 45.0000
                 Phi: 0.0000
                 XTD: 44.9809
              2theta: -15.0892
scan:
    Number of images: 300
               Slice: -105.0000 - 45.0000
         Image width: 0.5000
            Exp time: 1.0000
       Rotation axis: Omega
               Omega: 0.0000
                 Chi: 45.0000
                 Phi: 90.0000
                 XTD: 44.9809
              2theta: -15.0892
scan:
    Number of images: 200
               Slice: -105.0000 - -5.0000
         Image width: 0.5000
            Exp time: 1.0000
       Rotation axis: Omega
               Omega: 0.0000
                 Chi: 45.0000
                 Phi: 180.0000
                 XTD: 44.9809
              2theta: -15.0892
;
_diffrn_measurement_device
;
AFC10: Fixed Chi 2 circle
;
_diffrn_measurement_device_type
;
Rigaku Pilatus 200K
;
_diffrn_measurement_method 'profile data from \w-scans'
_diffrn_measurement_specimen_support Fiber
_diffrn_orient_matrix_type d*Trek
_diffrn_orient_matrix_UB_11 0.048498
_diffrn_orient_matrix_UB_12 0.055289
_diffrn_orient_matrix_UB_13 -0.018731
_diffrn_orient_matrix_UB_21 0.020779
_diffrn_orient_matrix_UB_22 -0.022894
_diffrn_orient_matrix_UB_23 -0.064512
_diffrn_orient_matrix_UB_31 -0.024509
_diffrn_orient_matrix_UB_32 0.019477
_diffrn_orient_matrix_UB_33 -0.015325
_diffrn_radiation_monochromator Confocal
_diffrn_radiation_type MoK\a
_diffrn_radiation_wavelength 0.71073
_diffrn_reflns_av_R_equivalents 0.0247
_diffrn_reflns_av_unetI/netI 0.0270
_diffrn_reflns_limit_h_max 15
_diffrn_reflns_limit_h_min -15
_diffrn_reflns_limit_k_max 16
_diffrn_reflns_limit_k_min -16
_diffrn_reflns_limit_l_max 33
_diffrn_reflns_limit_l_min -34
_diffrn_reflns_number 46111
_diffrn_reflns_theta_full 25.01
_diffrn_reflns_theta_max 25.01
_diffrn_reflns_theta_min 3.01
_diffrn_source 'Rotating Anode'
_diffrn_source_current 24.0
_diffrn_source_power 1.2
_diffrn_source_voltage 50.0
_exptl_absorpt_coefficient_mu 0.998
_exptl_absorpt_correction_T_max 1.000
_exptl_absorpt_correction_T_min 0.873
_exptl_absorpt_correction_type multi-scan
_exptl_crystal_colour Colorless
_exptl_crystal_density_diffrn 1.526
_exptl_crystal_density_method "'not measured'"
_exptl_crystal_description Prism
_exptl_crystal_F_000 2536
_exptl_crystal_preparation Fiber
_exptl_crystal_size_max 0.2
_exptl_crystal_size_mid 0.18
_exptl_crystal_size_min 0.12
_refine_diff_density_max 0.820
_refine_diff_density_min -0.579
_refine_diff_density_rms 0.053
_refine_ls_extinction_method none
_refine_ls_goodness_of_fit_ref 1.119
_refine_ls_hydrogen_treatment constr
_refine_ls_matrix_type full
_refine_ls_number_parameters 1343
_refine_ls_number_reflns 18489
_refine_ls_number_restraints 100
_refine_ls_restrained_S_all 1.131
_refine_ls_R_factor_all 0.0335
_refine_ls_R_factor_gt 0.0265
_refine_ls_shift/su_max 0.002
_refine_ls_shift/su_mean 0.000
_refine_ls_structure_factor_coef Fsqd
_refine_ls_weighting_details 'calc w=1/[\s^2^(Fo^2^)+(0.0300P)^2^+2.0000P] where P=(Fo^2^+2Fc^2^)/3'
_refine_ls_weighting_scheme calc
_refine_ls_wR_factor_gt 0.0649
_refine_ls_wR_factor_ref 0.0686
_reflns_number_gt 15872
_reflns_number_total 18489
_reflns_threshold_expression >2sigma(I)
_cod_data_source_file c6ra07488j2.cif
_cod_data_source_block shelx
_cod_depositor_comments
;
The following automatic conversions were performed:

'_exptl_absorpt_correction_type' value 'Multi-scan' changed to
'multi-scan' according to
/usr/data/users/saulius/crontab/automatic-downloads/rss-feeds/RSC/lib/dictionaries/cif_core.dic
dictionary named 'cif_core.dic' version 2.4.2 from 2011-04-26.

Automatic conversion script
Id: cif_fix_values 4268 2015-11-12 08:31:59Z antanas 
;
_cod_original_cell_volume 5379.1(7)
_cod_original_formula_sum 'C27.50 H22 Cl Fe N O2 S4'
_cod_database_code 7224915
_olex2_refinement_description
;
1. Fixed Uiso
 At 1.2 times of:
  All C(H) groups, All C(H,H) groups
2. Restrained distances
 C109-Cl1 = C109-Cl2 = C10'-Cl1' = C10'-Cl2'
 1.78 with sigma of 0.01
3. Uiso/Uaniso restraints and constraints
Cl1 \\sim Cl2 \\sim Cl1' \\sim Cl2' \\sim C109 \\sim C10': within 2A with sigma
of 0.01 and sigma for terminal atoms of 0.02
Uanis(Cl1) \\sim Ueq, Uanis(Cl2) \\sim Ueq, Uanis(Cl1') \\sim Ueq, Uanis(Cl2')
\\sim Ueq, Uanis(C109) \\sim Ueq, Uanis(C10') \\sim Ueq: with sigma of 0.01 and
sigma for terminal atoms of 0.02
4. Others
 Sof(Cl1')=Sof(Cl2')=Sof(C10')=1-FVAR(1)
 Sof(Cl1)=Sof(Cl2)=Sof(C109)=FVAR(1)
5.a Secondary CH2 refined with riding coordinates:
 C8(H8a,H8b), C14(H14a,H14b), C22(H22a,H22b), C35(H35a,H35b), C41(H41a,H41b),
 C48(H48a,H48b), C62(H62a,H62b), C68(H68a,H68b), C75(H75a,H75b), C89(H89a,H89b),
  C95(H95a,H95b), C102(H10a,H10b), C110(H11a,H11b)
5.b Aromatic/amide H refined with riding coordinates:
 C3(H3), C4(H4), C5(H5), C6(H6), C10(H10), C12(H12), C16(H16), C17(H17),
 C18(H18), C19(H19), C24(H24), C25(H25), C26(H26), C27(H27), C28(H28), C30(H30),
  C31(H31), C32(H32), C33(H33), C37(H37), C39(H39), C43(H43), C44(H44),
 C45(H45), C46(H46), C50(H50), C51(H51), C52(H52), C53(H53), C54(H54), C57(H57),
  C58(H58), C59(H59), C60(H60), C64(H64), C66(H66), C70(H70), C71(H71),
 C72(H72), C73(H73), C77(H77), C78(H78), C79(H79), C80(H80), C81(H81), C84(H84),
  C85(H85), C86(H86), C87(H87), C91(H91), C93(H93), C97(H97), C98(H98),
 C99(H99), C100(H100), C104(H104), C105(H105), C106(H106), C107(H107),
 C108(H108)
;
_olex2_submission_special_instructions 'No special instructions were received'

loop_
_space_group_symop_id
_space_group_symop_operation_xyz
1 'x, y, z'
2 '-x, -y, -z'

loop_
_atom_site_label
_atom_site_type_symbol
_atom_site_fract_x
_atom_site_fract_y
_atom_site_fract_z
_atom_site_U_iso_or_equiv
_atom_site_adp_type
_atom_site_occupancy
_atom_site_calc_flag
_atom_site_disorder_assembly
_atom_site_disorder_group
_atom_site_refinement_flags_posn
_atom_site_refinement_flags_adp
Fe1 Fe 1.01591(2) 0.052085(18) 0.116243(9) 0.01292(7) Uani 1 d . . . .
Fe2 Fe 0.71726(2) 0.424498(19) 0.262154(9) 0.01326(7) Uani 1 d . . . .
Fe3 Fe 0.93595(2) 0.921574(19) 0.386695(10) 0.01500(7) Uani 1 d . . . .
Fe4 Fe 0.23502(2) 0.545871(18) 0.244968(9) 0.01218(6) Uani 1 d . . . .
S1 S 1.15194(4) 0.04991(3) 0.071457(17) 0.01624(11) Uani 1 d . . . .
S2 S 1.11990(4) 0.12819(3) 0.172935(16) 0.01569(10) Uani 1 d . . . .
S3 S 0.88349(4) 0.05489(3) 0.163089(17) 0.01703(11) Uani 1 d . . . .
S4 S 0.90669(4) 0.00172(3) 0.056323(16) 0.01429(10) Uani 1 d . . . .
S5 S 0.85788(4) 0.53305(3) 0.243715(18) 0.01693(11) Uani 1 d . . . .
S6 S 0.62161(4) 0.53754(3) 0.253872(16) 0.01415(10) Uani 1 d . . . .
S7 S 0.57520(4) 0.31745(3) 0.279396(18) 0.01811(11) Uani 1 d . . . .
S8 S 0.80458(4) 0.30558(3) 0.258104(17) 0.01547(10) Uani 1 d . . . .
S9 S 1.05774(4) 0.91256(4) 0.334699(17) 0.01742(11) Uani 1 d . . . .
S10 S 1.05604(4) 0.97710(3) 0.441719(17) 0.01747(11) Uani 1 d . . . .
S11 S 0.81297(4) 0.92791(4) 0.437961(17) 0.01947(11) Uani 1 d . . . .
S12 S 0.82091(4) 0.84204(4) 0.335205(17) 0.01734(11) Uani 1 d . . . .
S13 S 0.09216(4) 0.43440(3) 0.258333(17) 0.01547(10) Uani 1 d . . . .
S14 S 0.33332(4) 0.44474(3) 0.270805(17) 0.01415(10) Uani 1 d . . . .
S15 S 0.38039(4) 0.65414(3) 0.233208(17) 0.01606(11) Uani 1 d . . . .
S16 S 0.14230(4) 0.66004(3) 0.230607(16) 0.01387(10) Uani 1 d . . . .
O1 O 1.03181(11) -0.14274(10) 0.14173(5) 0.0242(3) Uani 1 d . . . .
O2 O 0.93408(11) 0.44881(9) 0.06035(5) 0.0203(3) Uani 1 d . . . .
O3 O 0.76973(13) 0.45722(11) 0.36088(5) 0.0322(4) Uani 1 d . . . .
O4 O 0.61903(11) 0.34924(10) 0.05228(5) 0.0235(3) Uani 1 d . . . .
O5 O 0.91339(12) 1.11160(11) 0.35474(6) 0.0284(4) Uani 1 d . . . .
O6 O 1.05115(13) 0.54133(10) 0.44715(5) 0.0290(4) Uani 1 d . . . .
O7 O 0.22564(12) 0.47570(11) 0.14953(5) 0.0276(4) Uani 1 d . . . .
O8 O 0.26986(11) 0.70913(10) 0.44426(5) 0.0196(3) Uani 1 d . . . .
N1 N 1.00065(12) 0.18383(11) 0.09462(5) 0.0138(3) Uani 1 d . . . .
N2 N 0.68287(12) 0.39933(11) 0.19364(5) 0.0141(3) Uani 1 d . . . .
N3 N 0.95417(12) 0.79180(11) 0.40977(6) 0.0153(3) Uani 1 d . . . .
N4 N 0.24230(12) 0.59039(11) 0.31169(5) 0.0129(3) Uani 1 d . . . .
C1 C 1.02611(15) -0.06484(14) 0.13290(7) 0.0166(4) Uani 1 d . . . .
C2 C 1.25341(15) 0.11538(13) 0.10563(7) 0.0166(4) Uani 1 d . . . .
C3 C 1.35183(16) 0.13159(15) 0.08964(8) 0.0234(5) Uani 1 d . . . .
H3 H 1.3626 0.1078 0.0598 0.028 Uiso 1 calc . . R .
C4 C 1.43296(17) 0.18153(15) 0.11662(8) 0.0284(5) Uani 1 d . . . .
H4 H 1.4986 0.1923 0.1050 0.034 Uiso 1 calc . . R .
C5 C 1.41963(18) 0.21633(16) 0.16065(8) 0.0293(5) Uani 1 d . . . .
H5 H 1.4760 0.2499 0.1791 0.035 Uiso 1 calc . . R .
C6 C 1.32439(17) 0.20177(15) 0.17720(8) 0.0235(5) Uani 1 d . . . .
H6 H 1.3147 0.2248 0.2073 0.028 Uiso 1 calc . . R .
C7 C 1.24147(15) 0.15276(14) 0.14953(7) 0.0169(4) Uani 1 d . . . .
C8 C 1.07873(16) 0.24381(14) 0.16992(7) 0.0178(4) Uani 1 d . . . .
H8A H 1.0308 0.2475 0.1944 0.021 Uiso 1 calc . . R .
H8B H 1.1383 0.2951 0.1764 0.021 Uiso 1 calc . . R .
C9 C 1.02830(15) 0.26063(13) 0.12342(7) 0.0147(4) Uani 1 d . . . .
C10 C 1.00674(15) 0.34940(13) 0.11182(7) 0.0156(4) Uani 1 d . . . .
H10 H 1.0276 0.4024 0.1325 0.019 Uiso 1 calc . . R .
C11 C 0.95393(15) 0.36048(13) 0.06933(7) 0.0159(4) Uani 1 d . . . .
C12 C 0.92636(15) 0.28213(14) 0.03933(7) 0.0156(4) Uani 1 d . . . .
H12 H 0.8907 0.2879 0.0101 0.019 Uiso 1 calc . . R .
C13 C 0.95192(14) 0.19577(13) 0.05291(6) 0.0134(4) Uani 1 d . . . .
C14 C 0.92896(15) 0.10939(13) 0.02160(7) 0.0150(4) Uani 1 d . . . .
H14A H 0.9867 0.1074 0.0020 0.018 Uiso 1 calc . . R .
H14B H 0.8681 0.1128 0.0007 0.018 Uiso 1 calc . . R .
C15 C 0.78463(15) 0.00755(14) 0.07658(7) 0.0175(4) Uani 1 d . . . .
C16 C 0.69964(16) -0.01309(15) 0.04540(8) 0.0234(5) Uani 1 d . . . .
H16 H 0.7072 -0.0277 0.0137 0.028 Uiso 1 calc . . R .
C17 C 0.60473(17) -0.01220(17) 0.06061(8) 0.0309(5) Uani 1 d . . . .
H17 H 0.5464 -0.0260 0.0395 0.037 Uiso 1 calc . . R .
C18 C 0.59475(17) 0.00921(17) 0.10729(8) 0.0302(5) Uani 1 d . . . .
H18 H 0.5291 0.0093 0.1179 0.036 Uiso 1 calc . . R .
C19 C 0.67879(17) 0.03028(15) 0.13820(8) 0.0243(5) Uani 1 d . . . .
H19 H 0.6704 0.0451 0.1698 0.029 Uiso 1 calc . . R .
C20 C 0.77687(16) 0.03009(14) 0.12353(7) 0.0183(4) Uani 1 d . . . .
C21 C 0.74848(15) 0.44491(14) 0.32157(7) 0.0190(4) Uani 1 d . . . .
C22 C 0.87100(17) 0.45967(14) 0.01891(7) 0.0205(4) Uani 1 d . . . .
H22A H 0.8057 0.4148 0.0194 0.025 Uiso 1 calc . . R .
H22B H 0.9052 0.4452 -0.0091 0.025 Uiso 1 calc . . R .
C23 C 0.85247(16) 0.56107(14) 0.01741(7) 0.0201(4) Uani 1 d . . . .
C24 C 0.8639(2) 0.61940(16) 0.05664(9) 0.0340(6) Uani 1 d . . . .
H24 H 0.8844 0.5960 0.0860 0.041 Uiso 1 calc . . R .
C25 C 0.8454(2) 0.71268(17) 0.05289(10) 0.0397(6) Uani 1 d . . . .
H25 H 0.8537 0.7529 0.0798 0.048 Uiso 1 calc . . R .
C26 C 0.81517(18) 0.74703(16) 0.01073(9) 0.0329(6) Uani 1 d . . . .
H26 H 0.8027 0.8108 0.0085 0.040 Uiso 1 calc . . R .
C27 C 0.80294(17) 0.68901(15) -0.02842(9) 0.0278(5) Uani 1 d . . . .
H27 H 0.7816 0.7127 -0.0576 0.033 Uiso 1 calc . . R .
C28 C 0.82178(16) 0.59591(15) -0.02533(8) 0.0220(5) Uani 1 d . . . .
H28 H 0.8137 0.5561 -0.0524 0.026 Uiso 1 calc . . R .
C29 C 0.80474(15) 0.63346(14) 0.22704(7) 0.0159(4) Uani 1 d . . . .
C30 C 0.86570(16) 0.71492(15) 0.20976(7) 0.0217(5) Uani 1 d . . . .
H30 H 0.9353 0.7143 0.2057 0.026 Uiso 1 calc . . R .
C31 C 0.82539(17) 0.79584(15) 0.19867(8) 0.0249(5) Uani 1 d . . . .
H31 H 0.8680 0.8505 0.1875 0.030 Uiso 1 calc . . R .
C32 C 0.72346(17) 0.79879(14) 0.20363(7) 0.0221(5) Uani 1 d . . . .
H32 H 0.6964 0.8546 0.1956 0.027 Uiso 1 calc . . R .
C33 C 0.66224(16) 0.71958(14) 0.22035(7) 0.0171(4) Uani 1 d . . . .
H33 H 0.5926 0.7206 0.2241 0.021 Uiso 1 calc . . R .
C34 C 0.70287(15) 0.63806(13) 0.23179(6) 0.0146(4) Uani 1 d . . . .
C35 C 0.54941(15) 0.49181(14) 0.20031(7) 0.0164(4) Uani 1 d . . . .
H35A H 0.4870 0.4480 0.2081 0.020 Uiso 1 calc . . R .
H35B H 0.5289 0.5457 0.1825 0.020 Uiso 1 calc . . R .
C36 C 0.61061(15) 0.43953(13) 0.17089(7) 0.0149(4) Uani 1 d . . . .
C37 C 0.58746(16) 0.42854(14) 0.12354(7) 0.0187(4) Uani 1 d . . . .
H37 H 0.5384 0.4608 0.1084 0.022 Uiso 1 calc . . R .
C38 C 0.63760(16) 0.36920(14) 0.09845(7) 0.0184(4) Uani 1 d . . . .
C39 C 0.71077(16) 0.32500(14) 0.12198(7) 0.0185(4) Uani 1 d . . . .
H39 H 0.7448 0.2829 0.1058 0.022 Uiso 1 calc . . R .
C40 C 0.73307(15) 0.34309(13) 0.16888(7) 0.0151(4) Uani 1 d . . . .
C41 C 0.81792(15) 0.30539(14) 0.19540(7) 0.0176(4) Uani 1 d . . . .
H41A H 0.8835 0.3453 0.1887 0.021 Uiso 1 calc . . R .
H41B H 0.8187 0.2393 0.1846 0.021 Uiso 1 calc . . R .
C42 C 0.71522(15) 0.19935(13) 0.26673(7) 0.0156(4) Uani 1 d . . . .
C43 C 0.74789(17) 0.11154(14) 0.26643(7) 0.0190(4) Uani 1 d . . . .
H43 H 0.8156 0.1084 0.2595 0.023 Uiso 1 calc . . R .
C44 C 0.68177(17) 0.02882(14) 0.27619(7) 0.0223(5) Uani 1 d . . . .
H44 H 0.7032 -0.0315 0.2754 0.027 Uiso 1 calc . . R .
C45 C 0.58342(17) 0.03487(15) 0.28722(7) 0.0234(5) Uani 1 d . . . .
H45 H 0.5380 -0.0216 0.2945 0.028 Uiso 1 calc . . R .
C46 C 0.55119(16) 0.12228(14) 0.28773(7) 0.0210(5) Uani 1 d . . . .
H46 H 0.4837 0.1249 0.2951 0.025 Uiso 1 calc . . R .
C47 C 0.61640(15) 0.20704(14) 0.27756(7) 0.0162(4) Uani 1 d . . . .
C48 C 0.54083(19) 0.39363(18) 0.02846(8) 0.0327(6) Uani 1 d . . . .
H48A H 0.5608 0.4641 0.0300 0.039 Uiso 1 calc . . R .
H48B H 0.4762 0.3758 0.0437 0.039 Uiso 1 calc . . R .
C49 C 0.52735(16) 0.36022(15) -0.02122(7) 0.0214(5) Uani 1 d . . . .
C50 C 0.44708(18) 0.29022(18) -0.03591(8) 0.0317(6) Uani 1 d . . . .
H50 H 0.4009 0.2623 -0.0140 0.038 Uiso 1 calc . . R .
C51 C 0.4324(2) 0.25967(18) -0.08204(8) 0.0367(6) Uani 1 d . . . .
H51 H 0.3758 0.2123 -0.0918 0.044 Uiso 1 calc . . R .
C52 C 0.50100(18) 0.29883(17) -0.11372(8) 0.0295(5) Uani 1 d . . . .
H52 H 0.4926 0.2774 -0.1453 0.035 Uiso 1 calc . . R .
C53 C 0.58136(18) 0.36888(18) -0.09923(8) 0.0308(5) Uani 1 d . . . .
H53 H 0.6283 0.3959 -0.1210 0.037 Uiso 1 calc . . R .
C54 C 0.59459(17) 0.40033(16) -0.05345(8) 0.0270(5) Uani 1 d . . . .
H54 H 0.6498 0.4495 -0.0440 0.032 Uiso 1 calc . . R .
C55 C 0.92180(15) 1.03631(15) 0.36695(7) 0.0203(5) Uani 1 d . . . .
C56 C 0.70330(16) 0.86674(14) 0.40785(7) 0.0182(4) Uani 1 d . . . .
C57 C 0.60872(16) 0.85697(15) 0.42750(8) 0.0231(5) Uani 1 d . . . .
H57 H 0.6052 0.8806 0.4582 0.028 Uiso 1 calc . . R .
C58 C 0.52063(17) 0.81337(15) 0.40280(8) 0.0250(5) Uani 1 d . . . .
H58 H 0.4576 0.8079 0.4167 0.030 Uiso 1 calc . . R .
C59 C 0.52310(17) 0.77740(15) 0.35793(8) 0.0253(5) Uani 1 d . . . .
H59 H 0.4622 0.7482 0.3411 0.030 Uiso 1 calc . . R .
C60 C 0.61516(16) 0.78468(15) 0.33827(7) 0.0216(5) Uani 1 d . . . .
H60 H 0.6179 0.7602 0.3077 0.026 Uiso 1 calc . . R .
C61 C 0.70408(15) 0.82781(14) 0.36304(7) 0.0175(4) Uani 1 d . . . .
C62 C 0.85601(16) 0.72378(15) 0.33999(7) 0.0215(5) Uani 1 d . . . .
H62A H 0.7935 0.6749 0.3396 0.026 Uiso 1 calc . . R .
H62B H 0.8930 0.7118 0.3125 0.026 Uiso 1 calc . . R .
C63 C 0.92107(15) 0.71282(14) 0.38342(7) 0.0170(4) Uani 1 d . . . .
C64 C 0.94921(16) 0.62554(14) 0.39404(7) 0.0206(4) Uani 1 d . . . .
H64 H 0.9259 0.5711 0.3745 0.025 Uiso 1 calc . . R .
C65 C 1.01187(16) 0.61921(14) 0.43368(7) 0.0210(5) Uani 1 d . . . .
C66 C 1.04096(16) 0.69931(15) 0.46263(7) 0.0205(4) Uani 1 d . . . .
H66 H 1.0805 0.6955 0.4910 0.025 Uiso 1 calc . . R .
C67 C 1.01174(15) 0.78373(14) 0.44968(7) 0.0170(4) Uani 1 d . . . .
C68 C 1.04158(16) 0.87270(14) 0.47879(7) 0.0199(4) Uani 1 d . . . .
H68A H 1.1064 0.8706 0.4970 0.024 Uiso 1 calc . . R .
H68B H 0.9890 0.8769 0.5009 0.024 Uiso 1 calc . . R .
C69 C 1.17277(15) 0.97004(14) 0.41644(7) 0.0182(4) Uani 1 d . . . .
C70 C 1.26324(17) 0.99567(16) 0.44373(8) 0.0256(5) Uani 1 d . . . .
H70 H 1.2621 1.0142 0.4754 0.031 Uiso 1 calc . . R .
C71 C 1.35435(17) 0.99402(17) 0.42452(8) 0.0309(5) Uani 1 d . . . .
H71 H 1.4165 1.0115 0.4428 0.037 Uiso 1 calc . . R .
C72 C 1.35449(17) 0.96647(16) 0.37794(8) 0.0261(5) Uani 1 d . . . .
H72 H 1.4173 0.9654 0.3646 0.031 Uiso 1 calc . . R .
C73 C 1.26539(16) 0.94090(14) 0.35105(7) 0.0205(4) Uani 1 d . . . .
H73 H 1.2673 0.9219 0.3195 0.025 Uiso 1 calc . . R .
C74 C 1.17100(15) 0.94255(13) 0.36979(7) 0.0171(4) Uani 1 d . . . .
C75 C 1.04015(18) 0.46208(15) 0.41503(8) 0.0272(5) Uani 1 d . . . .
H75A H 1.0640 0.4846 0.3845 0.033 Uiso 1 calc . . R .
H75B H 0.9678 0.4318 0.4105 0.033 Uiso 1 calc . . R .
C76 C 1.10186(18) 0.39078(15) 0.43451(8) 0.0264(5) Uani 1 d . . . .
C77 C 1.1029(2) 0.30901(17) 0.40839(9) 0.0431(7) Uani 1 d . . . .
H77 H 1.0653 0.2995 0.3791 0.052 Uiso 1 calc . . R .
C78 C 1.1587(3) 0.24093(19) 0.42480(10) 0.0529(8) Uani 1 d . . . .
H78 H 1.1595 0.1852 0.4066 0.063 Uiso 1 calc . . R .
C79 C 1.2130(2) 0.25401(19) 0.46758(10) 0.0443(7) Uani 1 d . . . .
H79 H 1.2513 0.2075 0.4788 0.053 Uiso 1 calc . . R .
C80 C 1.2112(2) 0.33454(18) 0.49378(10) 0.0397(6) Uani 1 d . . . .
H80 H 1.2480 0.3434 0.5233 0.048 Uiso 1 calc . . R .
C81 C 1.15574(18) 0.40318(16) 0.47745(9) 0.0312(5) Uani 1 d . . . .
H81 H 1.1548 0.4587 0.4958 0.037 Uiso 1 calc . . R .
C82 C 0.22886(15) 0.50480(13) 0.18710(7) 0.0172(4) Uani 1 d . . . .
C83 C 0.14490(15) 0.33594(14) 0.27842(6) 0.0155(4) Uani 1 d . . . .
C84 C 0.08245(16) 0.24832(14) 0.28704(7) 0.0199(4) Uani 1 d . . . .
H84 H 0.0108 0.2433 0.2833 0.024 Uiso 1 calc . . R .
C85 C 0.12340(18) 0.16955(15) 0.30090(8) 0.0257(5) Uani 1 d . . . .
H85 H 0.0797 0.1106 0.3056 0.031 Uiso 1 calc . . R .
C86 C 0.22797(18) 0.17529(15) 0.30804(8) 0.0279(5) Uani 1 d . . . .
H86 H 0.2554 0.1210 0.3183 0.033 Uiso 1 calc . . R .
C87 C 0.29112(17) 0.26005(14) 0.30011(7) 0.0213(5) Uani 1 d . . . .
H87 H 0.3626 0.2647 0.3048 0.026 Uiso 1 calc . . R .
C88 C 0.24963(15) 0.33924(13) 0.28519(7) 0.0160(4) Uani 1 d . . . .
C89 C 0.37701(15) 0.49886(14) 0.32758(7) 0.0177(4) Uani 1 d . . . .
H89A H 0.3809 0.4476 0.3506 0.021 Uiso 1 calc . . R .
H89B H 0.4462 0.5363 0.3258 0.021 Uiso 1 calc . . R .
C90 C 0.30825(14) 0.56334(13) 0.34402(7) 0.0145(4) Uani 1 d . . . .
C91 C 0.31866(15) 0.59633(14) 0.38972(7) 0.0163(4) Uani 1 d . . . .
H91 H 0.3628 0.5724 0.4121 0.020 Uiso 1 calc . . R .
C92 C 0.26282(15) 0.66544(14) 0.40203(7) 0.0155(4) Uani 1 d . . . .
C93 C 0.19495(15) 0.69480(13) 0.36865(7) 0.0144(4) Uani 1 d . . . .
H93 H 0.1569 0.7427 0.3761 0.017 Uiso 1 calc . . R .
C94 C 0.18376(14) 0.65353(13) 0.32486(7) 0.0128(4) Uani 1 d . . . .
C95 C 0.10366(15) 0.67314(14) 0.28945(6) 0.0144(4) Uani 1 d . . . .
H95A H 0.0908 0.7390 0.2941 0.017 Uiso 1 calc . . R .
H95B H 0.0397 0.6282 0.2936 0.017 Uiso 1 calc . . R .
C96 C 0.23318(15) 0.76761(14) 0.22683(6) 0.0149(4) Uani 1 d . . . .
C97 C 0.19846(17) 0.85479(14) 0.22279(7) 0.0195(4) Uani 1 d . . . .
H97 H 0.1281 0.8565 0.2236 0.023 Uiso 1 calc . . R .
C98 C 0.26652(17) 0.93818(15) 0.21768(7) 0.0239(5) Uani 1 d . . . .
H98 H 0.2434 0.9977 0.2155 0.029 Uiso 1 calc . . R .
C99 C 0.36921(18) 0.93482(15) 0.21571(8) 0.0248(5) Uani 1 d . . . .
H99 H 0.4160 0.9920 0.2112 0.030 Uiso 1 calc . . R .
C100 C 0.40367(17) 0.84861(14) 0.22029(7) 0.0217(5) Uani 1 d . . . .
H100 H 0.4741 0.8475 0.2193 0.026 Uiso 1 calc . . R .
C101 C 0.33607(15) 0.76269(13) 0.22635(6) 0.0158(4) Uani 1 d . . . .
C102 C 0.33087(17) 0.67458(15) 0.48165(7) 0.0211(5) Uani 1 d . . . .
H10A H 0.4030 0.6843 0.4742 0.025 Uiso 1 calc . . R .
H10B H 0.3071 0.6055 0.4866 0.025 Uiso 1 calc . . R .
C103 C 0.31861(16) 0.73153(15) 0.52431(7) 0.0199(5) Uani 1 d . . . .
C104 C 0.24372(17) 0.69956(15) 0.55421(7) 0.0226(5) Uani 1 d . . . .
H104 H 0.2010 0.6394 0.5484 0.027 Uiso 1 calc . . R .
C105 C 0.22998(18) 0.75386(16) 0.59259(8) 0.0268(5) Uani 1 d . . . .
H105 H 0.1776 0.7312 0.6126 0.032 Uiso 1 calc . . R .
C106 C 0.29239(17) 0.84075(17) 0.60172(8) 0.0274(5) Uani 1 d . . . .
H106 H 0.2835 0.8781 0.6281 0.033 Uiso 1 calc . . R .
C107 C 0.3674(2) 0.87276(19) 0.57242(9) 0.0397(6) Uani 1 d . . . .
H107 H 0.4107 0.9324 0.5787 0.048 Uiso 1 calc . . R .
C108 C 0.3806(2) 0.81905(18) 0.53377(9) 0.0364(6) Uani 1 d . . . .
H108 H 0.4325 0.8424 0.5136 0.044 Uiso 1 calc . . R .
Cl1 Cl 0.59211(8) 0.56783(10) 0.40401(4) 0.0595(4) Uani 0.747(3) d A 1 D U
Cl2 Cl 0.46309(13) 0.40016(17) 0.44088(6) 0.0909(8) Uani 0.747(3) d A 1 D U
C109 C 0.5677(4) 0.4316(4) 0.40622(19) 0.0717(15) Uani 0.747(3) d A 1 D U
Cl1' Cl 0.4253(4) 0.3190(6) 0.4190(2) 0.107(2) Uani 0.253(3) d A 2 D U
Cl2' Cl 0.5765(4) 0.4910(5) 0.42700(19) 0.099(2) Uani 0.253(3) d A 2 D U
C10' C 0.4774(18) 0.4202(15) 0.4567(6) 0.109(5) Uani 0.253(3) d A 2 D U
Cl3 Cl 0.31618(5) 0.83747(5) 0.04619(2) 0.04247(16) Uani 1 d . . . .
Cl4 Cl 0.16789(5) 0.70582(5) 0.09523(2) 0.04397(16) Uani 1 d . . . .
C110 C 0.2584(2) 0.81293(18) 0.09935(8) 0.0361(6) Uani 1 d . . . .
H11A H 0.2246 0.8667 0.1077 0.043 Uiso 1 calc . . R .
H11B H 0.3111 0.8071 0.1244 0.043 Uiso 1 calc . . R .

loop_
_atom_site_aniso_label
_atom_site_aniso_U_11
_atom_site_aniso_U_22
_atom_site_aniso_U_33
_atom_site_aniso_U_23
_atom_site_aniso_U_13
_atom_site_aniso_U_12
Fe1 0.01484(15) 0.01121(14) 0.01313(14) -0.00139(11) -0.00042(11) 0.00397(11)
Fe2 0.01177(14) 0.01315(14) 0.01482(14) 0.00027(11) 0.00031(11) 0.00232(11)
Fe3 0.01413(15) 0.01552(14) 0.01603(15) -0.00235(11) 0.00173(11) 0.00422(12)
Fe4 0.01245(14) 0.01128(13) 0.01284(14) -0.00132(11) 0.00049(11) 0.00233(11)
S1 0.0154(3) 0.0179(2) 0.0154(2) -0.00420(19) -0.00012(19) 0.0033(2)
S2 0.0191(3) 0.0149(2) 0.0136(2) -0.00171(19) -0.00237(19) 0.0060(2)
S3 0.0191(3) 0.0181(2) 0.0150(2) -0.00093(19) 0.0025(2) 0.0058(2)
S4 0.0160(3) 0.0126(2) 0.0146(2) -0.00245(18) -0.00035(19) 0.00382(19)
S5 0.0117(2) 0.0153(2) 0.0237(3) 0.0024(2) 0.0004(2) 0.0023(2)
S6 0.0128(2) 0.0142(2) 0.0156(2) -0.00100(19) 0.00148(19) 0.00271(19)
S7 0.0133(3) 0.0151(2) 0.0263(3) 0.0018(2) 0.0037(2) 0.0026(2)
S8 0.0124(2) 0.0165(2) 0.0179(2) 0.00109(19) -0.00024(19) 0.0040(2)
S9 0.0176(3) 0.0184(3) 0.0174(3) -0.0009(2) 0.0039(2) 0.0053(2)
S10 0.0157(3) 0.0176(2) 0.0196(3) -0.0061(2) 0.0025(2) 0.0037(2)
S11 0.0162(3) 0.0261(3) 0.0168(3) -0.0051(2) 0.0023(2) 0.0053(2)
S12 0.0153(3) 0.0217(3) 0.0156(2) -0.0021(2) 0.0012(2) 0.0049(2)
S13 0.0131(2) 0.0130(2) 0.0202(3) -0.00080(19) 0.00060(19) 0.00226(19)
S14 0.0135(2) 0.0134(2) 0.0163(2) -0.00118(19) 0.00228(19) 0.00417(19)
S15 0.0134(2) 0.0141(2) 0.0208(3) 0.00001(19) 0.0026(2) 0.0024(2)
S16 0.0134(2) 0.0143(2) 0.0139(2) -0.00067(18) -0.00145(19) 0.00299(19)
O1 0.0278(9) 0.0162(8) 0.0298(9) 0.0032(6) -0.0005(7) 0.0079(6)
O2 0.0241(8) 0.0142(7) 0.0225(8) 0.0007(6) -0.0044(6) 0.0057(6)
O3 0.0397(10) 0.0338(9) 0.0182(9) 0.0013(7) -0.0031(7) -0.0050(8)
O4 0.0266(8) 0.0315(8) 0.0153(7) -0.0051(6) -0.0031(6) 0.0146(7)
O5 0.0274(9) 0.0215(8) 0.0383(9) 0.0067(7) 0.0057(7) 0.0088(7)
O6 0.0445(10) 0.0206(8) 0.0251(8) 0.0017(6) 0.0035(7) 0.0144(7)
O7 0.0333(9) 0.0295(9) 0.0174(8) -0.0079(7) 0.0034(7) -0.0027(7)
O8 0.0232(8) 0.0249(8) 0.0121(7) -0.0038(6) -0.0018(6) 0.0092(6)
N1 0.0142(9) 0.0139(8) 0.0137(8) -0.0014(6) 0.0023(7) 0.0032(7)
N2 0.0110(8) 0.0139(8) 0.0170(8) 0.0002(7) 0.0015(7) 0.0011(7)
N3 0.0131(9) 0.0169(8) 0.0161(8) -0.0028(7) 0.0041(7) 0.0020(7)
N4 0.0108(8) 0.0125(8) 0.0153(8) -0.0005(6) 0.0009(6) 0.0016(7)
C1 0.0122(10) 0.0222(12) 0.0153(10) -0.0032(8) 0.0001(8) 0.0030(8)
C2 0.0167(11) 0.0114(9) 0.0211(11) 0.0001(8) -0.0023(8) 0.0022(8)
C3 0.0216(12) 0.0199(11) 0.0280(12) -0.0030(9) 0.0020(9) 0.0014(9)
C4 0.0183(12) 0.0240(12) 0.0413(14) -0.0026(10) 0.0019(10) -0.0012(9)
C5 0.0227(12) 0.0255(12) 0.0366(14) -0.0048(10) -0.0085(10) -0.0009(10)
C6 0.0271(12) 0.0188(11) 0.0236(11) -0.0027(9) -0.0045(9) 0.0032(9)
C7 0.0186(11) 0.0143(10) 0.0182(10) 0.0004(8) -0.0023(8) 0.0057(8)
C8 0.0222(11) 0.0139(10) 0.0181(10) -0.0040(8) -0.0026(8) 0.0071(8)
C9 0.0132(10) 0.0149(10) 0.0161(10) -0.0025(8) 0.0017(8) 0.0025(8)
C10 0.0140(10) 0.0132(10) 0.0193(10) -0.0033(8) 0.0013(8) 0.0012(8)
C11 0.0141(10) 0.0133(10) 0.0208(10) 0.0018(8) 0.0032(8) 0.0031(8)
C12 0.0155(10) 0.0177(10) 0.0136(10) 0.0012(8) 0.0004(8) 0.0031(8)
C13 0.0119(10) 0.0149(10) 0.0135(10) 0.0005(8) 0.0019(8) 0.0021(8)
C14 0.0185(11) 0.0136(10) 0.0130(10) 0.0003(8) 0.0013(8) 0.0032(8)
C15 0.0168(11) 0.0159(10) 0.0202(11) 0.0014(8) 0.0019(8) 0.0037(8)
C16 0.0213(12) 0.0242(11) 0.0235(11) 0.0013(9) -0.0016(9) 0.0019(9)
C17 0.0186(12) 0.0379(14) 0.0352(14) 0.0045(11) -0.0048(10) 0.0042(10)
C18 0.0153(11) 0.0374(13) 0.0396(14) 0.0084(11) 0.0056(10) 0.0078(10)
C19 0.0241(12) 0.0242(11) 0.0266(12) 0.0040(9) 0.0082(9) 0.0070(9)
C20 0.0189(11) 0.0142(10) 0.0227(11) 0.0032(8) 0.0022(9) 0.0054(8)
C21 0.0161(11) 0.0148(10) 0.0247(12) 0.0024(8) 0.0014(9) -0.0008(8)
C22 0.0232(11) 0.0170(10) 0.0214(11) 0.0024(8) -0.0026(9) 0.0054(9)
C23 0.0154(11) 0.0161(10) 0.0287(12) 0.0023(9) 0.0002(9) 0.0030(8)
C24 0.0436(15) 0.0248(12) 0.0347(14) -0.0011(10) -0.0093(11) 0.0137(11)
C25 0.0469(17) 0.0246(13) 0.0488(16) -0.0117(11) -0.0098(13) 0.0143(12)
C26 0.0262(13) 0.0155(11) 0.0576(17) 0.0043(11) -0.0011(12) 0.0067(10)
C27 0.0193(12) 0.0229(12) 0.0416(14) 0.0142(10) 0.0028(10) 0.0049(9)
C28 0.0176(11) 0.0184(11) 0.0298(12) 0.0041(9) 0.0035(9) 0.0013(9)
C29 0.0163(10) 0.0155(10) 0.0153(10) -0.0011(8) -0.0020(8) 0.0021(8)
C30 0.0170(11) 0.0225(11) 0.0249(11) 0.0039(9) 0.0026(9) 0.0010(9)
C31 0.0260(12) 0.0201(11) 0.0283(12) 0.0071(9) 0.0069(10) 0.0014(9)
C32 0.0280(12) 0.0157(10) 0.0235(11) 0.0034(9) 0.0001(9) 0.0069(9)
C33 0.0163(10) 0.0191(10) 0.0166(10) -0.0017(8) -0.0001(8) 0.0055(8)
C34 0.0163(10) 0.0140(10) 0.0130(10) -0.0018(8) 0.0002(8) 0.0015(8)
C35 0.0113(10) 0.0185(10) 0.0192(10) -0.0038(8) -0.0020(8) 0.0032(8)
C36 0.0123(10) 0.0126(9) 0.0193(10) -0.0007(8) 0.0015(8) 0.0006(8)
C37 0.0179(11) 0.0201(10) 0.0195(11) -0.0015(8) -0.0016(8) 0.0079(9)
C38 0.0189(11) 0.0196(10) 0.0163(10) -0.0010(8) 0.0015(8) 0.0024(9)
C39 0.0184(11) 0.0189(10) 0.0201(11) -0.0016(8) 0.0051(8) 0.0067(9)
C40 0.0111(10) 0.0138(10) 0.0205(10) 0.0015(8) 0.0049(8) 0.0006(8)
C41 0.0185(11) 0.0184(10) 0.0177(10) 0.0010(8) 0.0051(8) 0.0066(9)
C42 0.0180(11) 0.0148(10) 0.0131(10) 0.0005(8) -0.0010(8) 0.0013(8)
C43 0.0244(12) 0.0211(11) 0.0128(10) 0.0001(8) -0.0005(8) 0.0081(9)
C44 0.0351(13) 0.0145(10) 0.0177(11) -0.0007(8) -0.0011(9) 0.0068(9)
C45 0.0296(13) 0.0166(11) 0.0221(11) 0.0017(9) -0.0018(9) -0.0003(9)
C46 0.0174(11) 0.0204(11) 0.0231(11) 0.0004(9) 0.0005(9) -0.0022(9)
C47 0.0164(10) 0.0157(10) 0.0156(10) -0.0009(8) -0.0023(8) 0.0012(8)
C48 0.0379(14) 0.0436(14) 0.0217(12) -0.0057(10) -0.0071(10) 0.0245(12)
C49 0.0232(12) 0.0244(11) 0.0182(11) -0.0013(9) -0.0021(9) 0.0103(9)
C50 0.0257(13) 0.0429(14) 0.0245(12) 0.0057(11) 0.0069(10) -0.0012(11)
C51 0.0346(15) 0.0380(14) 0.0312(14) -0.0024(11) -0.0070(11) -0.0074(12)
C52 0.0366(14) 0.0377(13) 0.0165(11) -0.0018(10) -0.0032(10) 0.0146(11)
C53 0.0256(13) 0.0440(14) 0.0252(12) 0.0170(11) 0.0080(10) 0.0105(11)
C54 0.0212(12) 0.0263(12) 0.0313(13) 0.0036(10) -0.0047(10) 0.0001(10)
C55 0.0137(11) 0.0276(12) 0.0205(11) -0.0033(9) 0.0044(8) 0.0049(9)
C56 0.0182(11) 0.0178(10) 0.0199(11) 0.0018(8) 0.0026(8) 0.0061(9)
C57 0.0214(12) 0.0268(12) 0.0227(11) 0.0015(9) 0.0076(9) 0.0065(9)
C58 0.0174(11) 0.0258(12) 0.0322(13) 0.0030(10) 0.0073(9) 0.0030(9)
C59 0.0183(11) 0.0251(12) 0.0309(12) 0.0001(9) 0.0006(9) -0.0002(9)
C60 0.0212(11) 0.0205(11) 0.0224(11) -0.0004(9) -0.0001(9) 0.0025(9)
C61 0.0169(11) 0.0177(10) 0.0191(10) 0.0025(8) 0.0024(8) 0.0056(8)
C62 0.0195(11) 0.0206(11) 0.0251(11) -0.0086(9) -0.0022(9) 0.0070(9)
C63 0.0119(10) 0.0188(10) 0.0202(10) -0.0035(8) 0.0049(8) 0.0007(8)
C64 0.0183(11) 0.0177(10) 0.0251(11) -0.0042(9) 0.0049(9) 0.0005(9)
C65 0.0214(11) 0.0191(11) 0.0244(11) 0.0044(9) 0.0102(9) 0.0057(9)
C66 0.0207(11) 0.0254(11) 0.0168(10) 0.0007(9) 0.0042(9) 0.0071(9)
C67 0.0140(10) 0.0233(11) 0.0143(10) -0.0012(8) 0.0049(8) 0.0039(9)
C68 0.0214(11) 0.0241(11) 0.0152(10) -0.0026(8) 0.0014(8) 0.0066(9)
C69 0.0157(11) 0.0146(10) 0.0252(11) -0.0025(8) 0.0052(9) 0.0040(8)
C70 0.0214(12) 0.0290(12) 0.0255(12) -0.0070(9) -0.0001(9) 0.0020(10)
C71 0.0173(12) 0.0408(14) 0.0342(13) -0.0063(11) -0.0004(10) 0.0052(10)
C72 0.0190(12) 0.0297(12) 0.0319(13) 0.0046(10) 0.0085(10) 0.0082(10)
C73 0.0231(12) 0.0174(10) 0.0237(11) 0.0042(8) 0.0082(9) 0.0079(9)
C74 0.0175(11) 0.0113(9) 0.0238(11) 0.0019(8) 0.0039(8) 0.0049(8)
C75 0.0310(13) 0.0167(11) 0.0342(13) 0.0001(9) 0.0051(10) 0.0038(10)
C76 0.0325(13) 0.0181(11) 0.0302(12) 0.0077(9) 0.0133(10) 0.0048(10)
C77 0.073(2) 0.0295(14) 0.0314(14) 0.0039(11) 0.0079(13) 0.0212(14)
C78 0.096(3) 0.0314(15) 0.0415(17) 0.0062(12) 0.0202(16) 0.0340(16)
C79 0.0602(19) 0.0357(15) 0.0460(17) 0.0169(12) 0.0184(14) 0.0277(14)
C80 0.0395(16) 0.0400(15) 0.0421(15) 0.0085(12) 0.0036(12) 0.0137(12)
C81 0.0310(14) 0.0232(12) 0.0400(14) 0.0016(10) 0.0055(11) 0.0053(10)
C82 0.0157(11) 0.0123(10) 0.0225(12) 0.0008(8) 0.0014(8) -0.0006(8)
C83 0.0199(11) 0.0157(10) 0.0118(9) -0.0018(8) 0.0036(8) 0.0043(8)
C84 0.0205(11) 0.0200(11) 0.0187(11) -0.0012(8) 0.0046(9) 0.0008(9)
C85 0.0312(13) 0.0170(11) 0.0288(12) 0.0039(9) 0.0118(10) 0.0003(10)
C86 0.0323(13) 0.0194(11) 0.0357(13) 0.0098(10) 0.0103(11) 0.0121(10)
C87 0.0217(11) 0.0200(11) 0.0245(11) 0.0022(9) 0.0061(9) 0.0077(9)
C88 0.0196(11) 0.0135(10) 0.0154(10) 0.0003(8) 0.0041(8) 0.0033(8)
C89 0.0152(10) 0.0204(10) 0.0182(10) -0.0046(8) -0.0043(8) 0.0074(9)
C90 0.0111(10) 0.0143(10) 0.0179(10) 0.0009(8) 0.0007(8) 0.0017(8)
C91 0.0151(10) 0.0168(10) 0.0164(10) 0.0019(8) -0.0020(8) 0.0024(8)
C92 0.0157(10) 0.0163(10) 0.0133(10) -0.0010(8) 0.0026(8) -0.0013(8)
C93 0.0141(10) 0.0126(9) 0.0169(10) -0.0004(8) 0.0036(8) 0.0029(8)
C94 0.0108(10) 0.0108(9) 0.0167(10) 0.0021(8) 0.0024(8) 0.0005(8)
C95 0.0139(10) 0.0154(10) 0.0146(10) -0.0008(8) 0.0026(8) 0.0043(8)
C96 0.0184(11) 0.0157(10) 0.0104(9) 0.0004(8) -0.0012(8) 0.0031(8)
C97 0.0226(11) 0.0196(11) 0.0163(10) 0.0020(8) -0.0042(8) 0.0059(9)
C98 0.0332(13) 0.0161(11) 0.0223(11) 0.0026(9) -0.0050(10) 0.0066(10)
C99 0.0301(13) 0.0151(10) 0.0262(12) 0.0035(9) -0.0039(10) -0.0022(9)
C100 0.0194(11) 0.0197(11) 0.0243(11) 0.0005(9) -0.0002(9) -0.0008(9)
C101 0.0212(11) 0.0137(10) 0.0118(9) -0.0003(8) -0.0016(8) 0.0025(8)
C102 0.0271(12) 0.0228(11) 0.0139(10) -0.0001(8) -0.0018(9) 0.0066(9)
C103 0.0238(12) 0.0240(11) 0.0131(10) 0.0006(8) -0.0025(9) 0.0085(9)
C104 0.0241(12) 0.0228(11) 0.0208(11) 0.0003(9) -0.0006(9) 0.0043(9)
C105 0.0281(13) 0.0320(13) 0.0215(11) 0.0036(10) 0.0073(10) 0.0069(10)
C106 0.0292(13) 0.0365(13) 0.0185(11) -0.0096(10) -0.0027(9) 0.0126(11)
C107 0.0335(15) 0.0370(14) 0.0440(16) -0.0195(12) 0.0100(12) -0.0093(12)
C108 0.0372(15) 0.0364(14) 0.0328(14) -0.0082(11) 0.0159(11) -0.0059(12)
Cl1 0.0406(6) 0.0757(9) 0.0612(8) -0.0135(6) -0.0196(5) 0.0160(5)
Cl2 0.0669(11) 0.1445(19) 0.0810(12) 0.0756(13) 0.0334(10) 0.0616(11)
C109 0.058(3) 0.116(4) 0.062(3) 0.047(3) 0.026(2) 0.062(3)
Cl1' 0.077(3) 0.157(5) 0.095(4) 0.054(4) 0.018(3) 0.039(3)
Cl2' 0.072(3) 0.155(5) 0.081(3) -0.023(3) -0.004(2) 0.048(3)
C10' 0.098(7) 0.134(7) 0.104(7) 0.036(6) 0.003(6) 0.042(6)
Cl3 0.0385(4) 0.0558(4) 0.0385(4) 0.0115(3) 0.0060(3) 0.0219(3)
Cl4 0.0406(4) 0.0495(4) 0.0422(4) -0.0071(3) 0.0070(3) 0.0076(3)
C110 0.0380(15) 0.0422(15) 0.0294(13) -0.0042(11) -0.0013(11) 0.0117(12)

loop_
_atom_type_symbol
_atom_type_description
_atom_type_scat_dispersion_real
_atom_type_scat_dispersion_imag
_atom_type_scat_source
C C 0.0033 0.0016 'International Tables Vol C Tables 4.2.6.8 and 6.1.1.4'
H H 0.0000 0.0000 'International Tables Vol C Tables 4.2.6.8 and 6.1.1.4'
N N 0.0061 0.0033 'International Tables Vol C Tables 4.2.6.8 and 6.1.1.4'
O O 0.0106 0.0060 'International Tables Vol C Tables 4.2.6.8 and 6.1.1.4'
S S 0.1246 0.1234 'International Tables Vol C Tables 4.2.6.8 and 6.1.1.4'
Cl Cl 0.1484 0.1585 'International Tables Vol C Tables 4.2.6.8 and 6.1.1.4'
Fe Fe 0.3463 0.8444 'International Tables Vol C Tables 4.2.6.8 and 6.1.1.4'

loop_
_geom_angle_atom_site_label_1
_geom_angle_atom_site_label_2
_geom_angle_atom_site_label_3
_geom_angle
S2 Fe1 S1 89.98(2)
S2 Fe1 S3 88.32(2)
S3 Fe1 S1 178.17(2)
S4 Fe1 S1 91.48(2)
S4 Fe1 S2 169.82(2)
S4 Fe1 S3 90.32(2)
N1 Fe1 S1 92.05(5)
N1 Fe1 S2 85.14(5)
N1 Fe1 S3 88.48(5)
N1 Fe1 S4 84.74(5)
C1 Fe1 S1 87.67(7)
C1 Fe1 S2 97.33(6)
C1 Fe1 S3 91.88(7)
C1 Fe1 S4 92.79(6)
C1 Fe1 N1 177.51(8)
S6 Fe2 S5 90.17(2)
S6 Fe2 S7 89.00(2)
S7 Fe2 S5 178.88(2)
S8 Fe2 S5 90.42(2)
S8 Fe2 S6 170.47(2)
S8 Fe2 S7 90.27(2)
N2 Fe2 S5 88.81(5)
N2 Fe2 S6 85.25(5)
N2 Fe2 S7 90.37(5)
N2 Fe2 S8 85.26(5)
C21 Fe2 S5 91.09(7)
C21 Fe2 S6 95.73(7)
C21 Fe2 S7 89.73(7)
C21 Fe2 S8 93.77(7)
C21 Fe2 N2 179.02(8)
S10 Fe3 S9 90.37(2)
S10 Fe3 S11 90.44(2)
S11 Fe3 S9 178.94(2)
S12 Fe3 S9 88.55(2)
S12 Fe3 S10 170.39(2)
S12 Fe3 S11 90.54(2)
N3 Fe3 S9 88.48(5)
N3 Fe3 S10 85.05(5)
N3 Fe3 S11 90.90(5)
N3 Fe3 S12 85.38(5)
C55 Fe3 S9 91.30(7)
C55 Fe3 S10 94.05(7)
C55 Fe3 S11 89.33(7)
C55 Fe3 S12 95.52(7)
C55 Fe3 N3 179.07(9)
S14 Fe4 S13 90.24(2)
S14 Fe4 S15 88.00(2)
S14 Fe4 S16 170.34(2)
S15 Fe4 S13 178.15(2)
S16 Fe4 S13 91.83(2)
S16 Fe4 S15 89.82(2)
N4 Fe4 S13 89.64(5)
N4 Fe4 S14 85.34(5)
N4 Fe4 S15 89.68(5)
N4 Fe4 S16 85.24(5)
C82 Fe4 S13 89.79(7)
C82 Fe4 S14 93.72(7)
C82 Fe4 S15 90.87(7)
C82 Fe4 S16 95.72(7)
C82 Fe4 N4 178.90(8)
C2 S1 Fe1 102.88(7)
C7 S2 Fe1 105.36(7)
C7 S2 C8 102.73(9)
C8 S2 Fe1 98.93(6)
C20 S3 Fe1 102.71(7)
C14 S4 Fe1 97.97(6)
C15 S4 Fe1 104.97(7)
C15 S4 C14 101.18(9)
C29 S5 Fe2 102.34(7)
C34 S6 Fe2 104.96(7)
C34 S6 C35 100.05(9)
C35 S6 Fe2 97.85(6)
C47 S7 Fe2 102.98(7)
C41 S8 Fe2 98.65(6)
C42 S8 Fe2 105.23(7)
C42 S8 C41 103.50(9)
C74 S9 Fe3 102.46(7)
C68 S10 Fe3 97.97(7)
C69 S10 Fe3 104.91(7)
C69 S10 C68 101.50(9)
C56 S11 Fe3 102.90(7)
C61 S12 Fe3 105.01(7)
C61 S12 C62 103.11(10)
C62 S12 Fe3 99.39(7)
C83 S13 Fe4 102.27(7)
C88 S14 Fe4 105.73(7)
C88 S14 C89 102.93(10)
C89 S14 Fe4 99.83(6)
C101 S15 Fe4 103.23(7)
C95 S16 Fe4 97.81(6)
C96 S16 Fe4 104.76(7)
C96 S16 C95 100.18(9)
C11 O2 C22 117.15(15)
C38 O4 C48 116.17(16)
C65 O6 C75 118.22(17)
C92 O8 C102 118.26(15)
C9 N1 Fe1 120.75(13)
C9 N1 C13 118.43(16)
C13 N1 Fe1 120.40(12)
C36 N2 Fe2 120.60(13)
C36 N2 C40 118.16(16)
C40 N2 Fe2 121.23(13)
C63 N3 Fe3 120.96(13)
C63 N3 C67 118.41(17)
C67 N3 Fe3 120.09(13)
C90 N4 Fe4 121.71(13)
C90 N4 C94 117.85(16)
C94 N4 Fe4 120.34(12)
O1 C1 Fe1 176.89(18)
C3 C2 S1 120.40(16)
C7 C2 S1 122.42(16)
C7 C2 C3 117.18(18)
C2 C3 H3 119.5
C4 C3 C2 121.0(2)
C4 C3 H3 119.5
C3 C4 H4 119.6
C3 C4 C5 120.8(2)
C5 C4 H4 119.6
C4 C5 H5 120.2
C6 C5 C4 119.5(2)
C6 C5 H5 120.2
C5 C6 H6 120.1
C5 C6 C7 119.8(2)
C7 C6 H6 120.1
C2 C7 S2 118.98(15)
C2 C7 C6 121.59(19)
C6 C7 S2 119.19(16)
S2 C8 H8A 109.1
S2 C8 H8B 109.1
H8A C8 H8B 107.8
C9 C8 S2 112.65(13)
C9 C8 H8A 109.1
C9 C8 H8B 109.1
N1 C9 C8 116.82(16)
N1 C9 C10 121.96(17)
C10 C9 C8 121.13(17)
C9 C10 H10 120.4
C9 C10 C11 119.24(18)
C11 C10 H10 120.4
O2 C11 C10 116.30(17)
O2 C11 C12 124.61(18)
C12 C11 C10 119.09(17)
C11 C12 H12 120.7
C13 C12 C11 118.51(18)
C13 C12 H12 120.7
N1 C13 C12 122.73(17)
N1 C13 C14 115.69(16)
C12 C13 C14 121.57(17)
S4 C14 H14A 109.7
S4 C14 H14B 109.7
C13 C14 S4 109.85(13)
C13 C14 H14A 109.7
C13 C14 H14B 109.7
H14A C14 H14B 108.2
C16 C15 S4 118.82(16)
C16 C15 C20 121.93(19)
C20 C15 S4 119.22(15)
C15 C16 H16 120.1
C17 C16 C15 119.8(2)
C17 C16 H16 120.1
C16 C17 H17 120.3
C16 C17 C18 119.5(2)
C18 C17 H17 120.3
C17 C18 H18 119.5
C19 C18 C17 120.9(2)
C19 C18 H18 119.5
C18 C19 H19 119.6
C18 C19 C20 120.8(2)
C20 C19 H19 119.6
C15 C20 S3 122.13(16)
C15 C20 C19 117.11(19)
C19 C20 S3 120.75(16)
O3 C21 Fe2 179.02(19)
O2 C22 H22A 110.0
O2 C22 H22B 110.0
O2 C22 C23 108.42(16)
H22A C22 H22B 108.4
C23 C22 H22A 110.0
C23 C22 H22B 110.0
C24 C23 C22 122.56(19)
C24 C23 C28 119.63(19)
C28 C23 C22 117.80(19)
C23 C24 H24 120.1
C23 C24 C25 119.7(2)
C25 C24 H24 120.1
C24 C25 H25 119.7
C26 C25 C24 120.6(2)
C26 C25 H25 119.7
C25 C26 H26 120.0
C25 C26 C27 119.9(2)
C27 C26 H26 120.0
C26 C27 H27 119.9
C26 C27 C28 120.2(2)
C28 C27 H27 119.9
C23 C28 C27 119.9(2)
C23 C28 H28 120.0
C27 C28 H28 120.0
C30 C29 S5 120.40(16)
C34 C29 S5 122.43(15)
C34 C29 C30 117.13(18)
C29 C30 H30 119.7
C31 C30 C29 120.7(2)
C31 C30 H30 119.7
C30 C31 H31 119.4
C30 C31 C32 121.2(2)
C32 C31 H31 119.4
C31 C32 H32 120.5
C33 C32 C31 119.07(19)
C33 C32 H32 120.5
C32 C33 H33 120.1
C32 C33 C34 119.82(19)
C34 C33 H33 120.1
C29 C34 S6 119.40(14)
C33 C34 S6 118.49(15)
C33 C34 C29 122.10(18)
S6 C35 H35A 109.4
S6 C35 H35B 109.4
H35A C35 H35B 108.0
C36 C35 S6 111.15(13)
C36 C35 H35A 109.4
C36 C35 H35B 109.4
N2 C36 C35 116.32(17)
N2 C36 C37 123.00(18)
C37 C36 C35 120.52(17)
C36 C37 H37 120.7
C36 C37 C38 118.62(18)
C38 C37 H37 120.7
O4 C38 C37 124.51(18)
O4 C38 C39 116.71(18)
C37 C38 C39 118.76(18)
C38 C39 H39 120.4
C40 C39 C38 119.19(18)
C40 C39 H39 120.4
N2 C40 C39 122.15(18)
N2 C40 C41 115.87(17)
C39 C40 C41 121.92(17)
S8 C41 H41A 109.2
S8 C41 H41B 109.2
C40 C41 S8 112.06(14)
C40 C41 H41A 109.2
C40 C41 H41B 109.2
H41A C41 H41B 107.9
C43 C42 S8 118.92(16)
C43 C42 C47 121.65(18)
C47 C42 S8 119.20(14)
C42 C43 H43 120.0
C44 C43 C42 120.0(2)
C44 C43 H43 120.0
C43 C44 H44 120.3
C43 C44 C45 119.31(19)
C45 C44 H44 120.3
C44 C45 H45 119.7
C46 C45 C44 120.6(2)
C46 C45 H45 119.7
C45 C46 H46 119.4
C45 C46 C47 121.2(2)
C47 C46 H46 119.4
C42 C47 S7 122.13(15)
C42 C47 C46 117.24(18)
C46 C47 S7 120.63(16)
O4 C48 H48A 109.9
O4 C48 H48B 109.9
O4 C48 C49 108.78(17)
H48A C48 H48B 108.3
C49 C48 H48A 109.9
C49 C48 H48B 109.9
C50 C49 C48 120.4(2)
C50 C49 C54 118.9(2)
C54 C49 C48 120.6(2)
C49 C50 H50 119.4
C49 C50 C51 121.2(2)
C51 C50 H50 119.4
C50 C51 H51 120.3
C52 C51 C50 119.4(2)
C52 C51 H51 120.3
C51 C52 H52 120.2
C53 C52 C51 119.6(2)
C53 C52 H52 120.2
C52 C53 H53 119.6
C52 C53 C54 120.7(2)
C54 C53 H53 119.6
C49 C54 H54 120.0
C53 C54 C49 120.1(2)
C53 C54 H54 120.0
O5 C55 Fe3 178.9(2)
C57 C56 S11 120.63(16)
C61 C56 S11 122.44(16)
C61 C56 C57 116.90(19)
C56 C57 H57 119.5
C58 C57 C56 121.0(2)
C58 C57 H57 119.5
C57 C58 H58 119.5
C57 C58 C59 121.0(2)
C59 C58 H58 119.5
C58 C59 H59 120.5
C60 C59 C58 119.0(2)
C60 C59 H59 120.5
C59 C60 H60 119.9
C59 C60 C61 120.2(2)
C61 C60 H60 119.9
C56 C61 S12 119.10(16)
C60 C61 S12 118.94(16)
C60 C61 C56 121.79(19)
S12 C62 H62A 109.0
S12 C62 H62B 109.0
H62A C62 H62B 107.8
C63 C62 S12 113.01(14)
C63 C62 H62A 109.0
C63 C62 H62B 109.0
N3 C63 C62 117.11(17)
N3 C63 C64 122.25(18)
C64 C63 C62 120.56(18)
C63 C64 H64 120.6
C65 C64 C63 118.74(19)
C65 C64 H64 120.6
O6 C65 C64 125.86(19)
O6 C65 C66 115.02(19)
C64 C65 C66 119.10(19)
C65 C66 H66 120.5
C67 C66 C65 119.06(19)
C67 C66 H66 120.5
N3 C67 C66 122.23(18)
N3 C67 C68 115.97(17)
C66 C67 C68 121.80(18)
S10 C68 H68A 109.7
S10 C68 H68B 109.7
C67 C68 S10 110.00(14)
C67 C68 H68A 109.7
C67 C68 H68B 109.7
H68A C68 H68B 108.2
C70 C69 S10 118.63(16)
C70 C69 C74 122.06(19)
C74 C69 S10 119.27(15)
C69 C70 H70 120.2
C71 C70 C69 119.7(2)
C71 C70 H70 120.2
C70 C71 H71 120.3
C70 C71 C72 119.3(2)
C72 C71 H71 120.3
C71 C72 H72 119.5
C73 C72 C71 121.1(2)
C73 C72 H72 119.5
C72 C73 H73 119.6
C72 C73 C74 120.7(2)
C74 C73 H73 119.6
C69 C74 S9 122.51(15)
C69 C74 C73 117.12(19)
C73 C74 S9 120.36(16)
O6 C75 H75A 110.0
O6 C75 H75B 110.0
O6 C75 C76 108.67(18)
H75A C75 H75B 108.3
C76 C75 H75A 110.0
C76 C75 H75B 110.0
C77 C76 C75 118.0(2)
C81 C76 C75 122.7(2)
C81 C76 C77 119.3(2)
C76 C77 H77 119.9
C76 C77 C78 120.3(3)
C78 C77 H77 119.9
C77 C78 H78 119.9
C79 C78 C77 120.2(3)
C79 C78 H78 119.9
C78 C79 H79 120.2
C80 C79 C78 119.7(2)
C80 C79 H79 120.2
C79 C80 H80 119.8
C79 C80 C81 120.4(3)
C81 C80 H80 119.8
C76 C81 C80 120.1(2)
C76 C81 H81 119.9
C80 C81 H81 119.9
O7 C82 Fe4 178.21(18)
C84 C83 S13 120.74(16)
C88 C83 S13 122.42(15)
C88 C83 C84 116.81(18)
C83 C84 H84 119.5
C85 C84 C83 121.1(2)
C85 C84 H84 119.5
C84 C85 H85 119.6
C84 C85 C86 120.9(2)
C86 C85 H85 119.6
C85 C86 H86 120.3
C87 C86 C85 119.48(19)
C87 C86 H86 120.3
C86 C87 H87 120.2
C86 C87 C88 119.6(2)
C88 C87 H87 120.2
C83 C88 S14 119.26(14)
C87 C88 S14 118.47(16)
C87 C88 C83 122.14(19)
S14 C89 H89A 109.1
S14 C89 H89B 109.1
H89A C89 H89B 107.9
C90 C89 S14 112.36(13)
C90 C89 H89A 109.1
C90 C89 H89B 109.1
N4 C90 C89 116.55(17)
N4 C90 C91 123.17(18)
C91 C90 C89 120.17(17)
C90 C91 H91 120.8
C90 C91 C92 118.35(18)
C92 C91 H91 120.8
O8 C92 C91 125.23(18)
O8 C92 C93 115.88(17)
C91 C92 C93 118.88(17)
C92 C93 H93 120.4
C94 C93 C92 119.15(17)
C94 C93 H93 120.4
N4 C94 C93 122.30(17)
N4 C94 C95 115.99(16)
C93 C94 C95 121.67(17)
S16 C95 H95A 109.5
S16 C95 H95B 109.5
C94 C95 S16 110.93(13)
C94 C95 H95A 109.5
C94 C95 H95B 109.5
H95A C95 H95B 108.0
C97 C96 S16 118.74(16)
C101 C96 S16 119.67(14)
C101 C96 C97 121.56(18)
C96 C97 H97 120.1
C98 C97 C96 119.9(2)
C98 C97 H97 120.1
C97 C98 H98 120.2
C97 C98 C99 119.68(19)
C99 C98 H98 120.2
C98 C99 H99 119.8
C100 C99 C98 120.4(2)
C100 C99 H99 119.8
C99 C100 H100 119.5
C99 C100 C101 121.1(2)
C101 C100 H100 119.5
C96 C101 S15 121.74(15)
C96 C101 C100 117.39(18)
C100 C101 S15 120.87(16)
O8 C102 H10A 110.5
O8 C102 H10B 110.5
O8 C102 C103 106.14(16)
H10A C102 H10B 108.7
C103 C102 H10A 110.5
C103 C102 H10B 110.5
C104 C103 C102 121.06(19)
C104 C103 C108 118.5(2)
C108 C103 C102 120.4(2)
C103 C104 H104 119.5
C103 C104 C105 121.0(2)
C105 C104 H104 119.5
C104 C105 H105 120.0
C106 C105 C104 120.0(2)
C106 C105 H105 120.0
C105 C106 H106 120.3
C107 C106 C105 119.4(2)
C107 C106 H106 120.3
C106 C107 H107 119.6
C106 C107 C108 120.7(2)
C108 C107 H107 119.6
C103 C108 C107 120.4(2)
C103 C108 H108 119.8
C107 C108 H108 119.8
Cl2 C109 Cl1 105.8(3)
Cl2' C10' Cl1' 106.8(8)
Cl3 C110 Cl4 111.15(13)
Cl3 C110 H11A 109.4
Cl3 C110 H11B 109.4
Cl4 C110 H11A 109.4
Cl4 C110 H11B 109.4
H11A C110 H11B 108.0

loop_
_geom_bond_atom_site_label_1
_geom_bond_atom_site_label_2
_geom_bond_distance
Fe1 S1 2.3048(6)
Fe1 S2 2.2231(5)
Fe1 S3 2.3032(6)
Fe1 S4 2.2198(5)
Fe1 N1 2.0121(16)
Fe1 C1 1.754(2)
Fe2 S5 2.3089(6)
Fe2 S6 2.2267(5)
Fe2 S7 2.3022(6)
Fe2 S8 2.2233(6)
Fe2 N2 2.0109(16)
Fe2 C21 1.744(2)
Fe3 S9 2.3041(6)
Fe3 S10 2.2226(6)
Fe3 S11 2.2952(6)
Fe3 S12 2.2218(6)
Fe3 N3 2.0089(16)
Fe3 C55 1.763(2)
Fe4 S13 2.3157(6)
Fe4 S14 2.2111(5)
Fe4 S15 2.3064(6)
Fe4 S16 2.2325(5)
Fe4 N4 2.0099(16)
Fe4 C82 1.754(2)
S1 C2 1.750(2)
S2 C7 1.783(2)
S2 C8 1.8215(19)
S3 C20 1.753(2)
S4 C14 1.8188(19)
S4 C15 1.788(2)
S5 C29 1.7560(19)
S6 C34 1.783(2)
S6 C35 1.8205(19)
S7 C47 1.753(2)
S8 C41 1.823(2)
S8 C42 1.784(2)
S9 C74 1.755(2)
S10 C68 1.817(2)
S10 C69 1.786(2)
S11 C56 1.747(2)
S12 C61 1.786(2)
S12 C62 1.824(2)
S13 C83 1.7560(19)
S14 C88 1.775(2)
S14 C89 1.8201(19)
S15 C101 1.7530(19)
S16 C95 1.8199(19)
S16 C96 1.788(2)
O1 C1 1.150(2)
O2 C11 1.349(2)
O2 C22 1.440(2)
O3 C21 1.153(2)
O4 C38 1.355(2)
O4 C48 1.451(3)
O5 C55 1.148(2)
O6 C65 1.352(2)
O6 C75 1.436(3)
O7 C82 1.151(2)
O8 C92 1.353(2)
O8 C102 1.447(2)
N1 C9 1.352(2)
N1 C13 1.353(2)
N2 C36 1.343(2)
N2 C40 1.358(2)
N3 C63 1.345(3)
N3 C67 1.357(3)
N4 C90 1.344(2)
N4 C94 1.359(2)
C2 C3 1.407(3)
C2 C7 1.398(3)
C3 H3 0.9500
C3 C4 1.381(3)
C4 H4 0.9500
C4 C5 1.392(3)
C5 H5 0.9500
C5 C6 1.374(3)
C6 H6 0.9500
C6 C7 1.402(3)
C8 H8A 0.9900
C8 H8B 0.9900
C8 C9 1.497(3)
C9 C10 1.378(3)
C10 H10 0.9500
C10 C11 1.395(3)
C11 C12 1.389(3)
C12 H12 0.9500
C12 C13 1.380(3)
C13 C14 1.496(3)
C14 H14A 0.9900
C14 H14B 0.9900
C15 C16 1.392(3)
C15 C20 1.401(3)
C16 H16 0.9500
C16 C17 1.375(3)
C17 H17 0.9500
C17 C18 1.396(3)
C18 H18 0.9500
C18 C19 1.379(3)
C19 H19 0.9500
C19 C20 1.408(3)
C22 H22A 0.9900
C22 H22B 0.9900
C22 C23 1.503(3)
C23 C24 1.382(3)
C23 C28 1.390(3)
C24 H24 0.9500
C24 C25 1.393(3)
C25 H25 0.9500
C25 C26 1.371(4)
C26 H26 0.9500
C26 C27 1.378(3)
C27 H27 0.9500
C27 C28 1.390(3)
C28 H28 0.9500
C29 C30 1.406(3)
C29 C34 1.394(3)
C30 H30 0.9500
C30 C31 1.382(3)
C31 H31 0.9500
C31 C32 1.391(3)
C32 H32 0.9500
C32 C33 1.379(3)
C33 H33 0.9500
C33 C34 1.394(3)
C35 H35A 0.9900
C35 H35B 0.9900
C35 C36 1.497(3)
C36 C37 1.379(3)
C37 H37 0.9500
C37 C38 1.393(3)
C38 C39 1.395(3)
C39 H39 0.9500
C39 C40 1.376(3)
C40 C41 1.505(3)
C41 H41A 0.9900
C41 H41B 0.9900
C42 C43 1.392(3)
C42 C47 1.403(3)
C43 H43 0.9500
C43 C44 1.384(3)
C44 H44 0.9500
C44 C45 1.393(3)
C45 H45 0.9500
C45 C46 1.384(3)
C46 H46 0.9500
C46 C47 1.402(3)
C48 H48A 0.9900
C48 H48B 0.9900
C48 C49 1.494(3)
C49 C50 1.375(3)
C49 C54 1.389(3)
C50 H50 0.9500
C50 C51 1.386(3)
C51 H51 0.9500
C51 C52 1.385(3)
C52 H52 0.9500
C52 C53 1.375(3)
C53 H53 0.9500
C53 C54 1.380(3)
C54 H54 0.9500
C56 C57 1.407(3)
C56 C61 1.402(3)
C57 H57 0.9500
C57 C58 1.385(3)
C58 H58 0.9500
C58 C59 1.391(3)
C59 H59 0.9500
C59 C60 1.379(3)
C60 H60 0.9500
C60 C61 1.392(3)
C62 H62A 0.9900
C62 H62B 0.9900
C62 C63 1.500(3)
C63 C64 1.386(3)
C64 H64 0.9500
C64 C65 1.384(3)
C65 C66 1.392(3)
C66 H66 0.9500
C66 C67 1.369(3)
C67 C68 1.494(3)
C68 H68A 0.9900
C68 H68B 0.9900
C69 C70 1.393(3)
C69 C74 1.394(3)
C70 H70 0.9500
C70 C71 1.377(3)
C71 H71 0.9500
C71 C72 1.395(3)
C72 H72 0.9500
C72 C73 1.373(3)
C73 H73 0.9500
C73 C74 1.411(3)
C75 H75A 0.9900
C75 H75B 0.9900
C75 C76 1.503(3)
C76 C77 1.384(3)
C76 C81 1.384(3)
C77 H77 0.9500
C77 C78 1.387(4)
C78 H78 0.9500
C78 C79 1.383(4)
C79 H79 0.9500
C79 C80 1.373(4)
C80 H80 0.9500
C80 C81 1.390(3)
C81 H81 0.9500
C83 C84 1.405(3)
C83 C88 1.398(3)
C84 H84 0.9500
C84 C85 1.378(3)
C85 H85 0.9500
C85 C86 1.392(3)
C86 H86 0.9500
C86 C87 1.374(3)
C87 H87 0.9500
C87 C88 1.395(3)
C89 H89A 0.9900
C89 H89B 0.9900
C89 C90 1.504(3)
C90 C91 1.384(3)
C91 H91 0.9500
C91 C92 1.392(3)
C92 C93 1.394(3)
C93 H93 0.9500
C93 C94 1.376(3)
C94 C95 1.494(3)
C95 H95A 0.9900
C95 H95B 0.9900
C96 C97 1.399(3)
C96 C101 1.395(3)
C97 H97 0.9500
C97 C98 1.377(3)
C98 H98 0.9500
C98 C99 1.391(3)
C99 H99 0.9500
C99 C100 1.385(3)
C100 H100 0.9500
C100 C101 1.405(3)
C102 H10A 0.9900
C102 H10B 0.9900
C102 C103 1.501(3)
C103 C104 1.381(3)
C103 C108 1.385(3)
C104 H104 0.9500
C104 C105 1.385(3)
C105 H105 0.9500
C105 C106 1.379(3)
C106 H106 0.9500
C106 C107 1.371(3)
C107 H107 0.9500
C107 C108 1.385(3)
C108 H108 0.9500
Cl1 C109 1.906(6)
Cl2 C109 1.767(4)
Cl1' C10' 1.810(10)
Cl2' C10' 1.786(10)
Cl3 C110 1.766(3)
Cl4 C110 1.771(3)
C110 H11A 0.9900
C110 H11B 0.9900

loop_
_geom_torsion_atom_site_label_1
_geom_torsion_atom_site_label_2
_geom_torsion_atom_site_label_3
_geom_torsion_atom_site_label_4
_geom_torsion
Fe1 S1 C2 C3 -179.12(15)
Fe1 S1 C2 C7 1.52(17)
Fe1 S2 C7 C2 -6.11(16)
Fe1 S2 C7 C6 179.44(14)
Fe1 S2 C8 C9 -22.70(15)
Fe1 S3 C20 C15 4.65(17)
Fe1 S3 C20 C19 -176.60(15)
Fe1 S4 C14 C13 -34.19(14)
Fe1 S4 C15 C16 175.25(15)
Fe1 S4 C15 C20 -6.50(17)
Fe1 N1 C9 C8 5.3(2)
Fe1 N1 C9 C10 -171.42(15)
Fe1 N1 C13 C12 170.32(15)
Fe1 N1 C13 C14 -10.9(2)
Fe2 S5 C29 C30 -175.48(15)
Fe2 S5 C29 C34 6.98(17)
Fe2 S6 C34 C29 -4.47(17)
Fe2 S6 C34 C33 176.35(14)
Fe2 S6 C35 C36 -30.30(14)
Fe2 S7 C47 C42 -0.89(17)
Fe2 S7 C47 C46 178.10(15)
Fe2 S8 C41 C40 -26.88(14)
Fe2 S8 C42 C43 -179.52(14)
Fe2 S8 C42 C47 -4.91(17)
Fe2 N2 C36 C35 -7.9(2)
Fe2 N2 C36 C37 176.70(15)
Fe2 N2 C40 C39 -179.96(15)
Fe2 N2 C40 C41 -2.7(2)
Fe3 S9 C74 C69 -3.93(17)
Fe3 S9 C74 C73 177.02(14)
Fe3 S10 C68 C67 33.46(15)
Fe3 S10 C69 C70 -176.76(15)
Fe3 S10 C69 C74 5.54(17)
Fe3 S11 C56 C57 -178.31(15)
Fe3 S11 C56 C61 -0.19(18)
Fe3 S12 C61 C56 1.19(17)
Fe3 S12 C61 C60 176.42(14)
Fe3 S12 C62 C63 17.28(16)
Fe3 N3 C63 C62 -9.5(2)
Fe3 N3 C63 C64 167.26(15)
Fe3 N3 C67 C66 -168.44(16)
Fe3 N3 C67 C68 11.5(2)
Fe4 S13 C83 C84 -174.63(14)
Fe4 S13 C83 C88 3.30(17)
Fe4 S14 C88 C83 0.41(17)
Fe4 S14 C88 C87 176.35(14)
Fe4 S14 C89 C90 20.80(15)
Fe4 S15 C101 C96 -2.48(17)
Fe4 S15 C101 C100 177.28(15)
Fe4 S16 C95 C94 31.69(13)
Fe4 S16 C96 C97 -173.42(14)
Fe4 S16 C96 C101 8.76(16)
Fe4 N4 C90 C89 0.6(2)
Fe4 N4 C90 C91 176.76(15)
Fe4 N4 C94 C93 -171.94(14)
Fe4 N4 C94 C95 10.1(2)
S1 Fe1 S2 C7 5.33(7)
S1 Fe1 S2 C8 111.27(7)
S1 Fe1 S3 C20 -175(27)
S1 Fe1 S4 C14 -69.40(7)
S1 Fe1 S4 C15 -173.29(7)
S1 Fe1 N1 C9 -106.86(14)
S1 Fe1 N1 C13 80.72(14)
S1 Fe1 C1 O1 -63(3)
S1 C2 C3 C4 -178.73(17)
S1 C2 C7 S2 3.1(2)
S1 C2 C7 C6 177.42(15)
S2 Fe1 S1 C2 -4.06(7)
S2 Fe1 S3 C20 163.35(7)
S2 Fe1 S4 C14 28.75(15)
S2 Fe1 S4 C15 -75.13(15)
S2 Fe1 N1 C9 -17.06(14)
S2 Fe1 N1 C13 170.53(14)
S2 Fe1 C1 O1 -153(3)
S2 C8 C9 N1 13.8(2)
S2 C8 C9 C10 -169.43(16)
S3 Fe1 S1 C2 -25.7(7)
S3 Fe1 S2 C7 -175.34(7)
S3 Fe1 S2 C8 -69.41(7)
S3 Fe1 S4 C14 110.97(7)
S3 Fe1 S4 C15 7.08(7)
S3 Fe1 N1 C9 71.38(14)
S3 Fe1 N1 C13 -101.03(14)
S3 Fe1 C1 O1 119(3)
S4 Fe1 S1 C2 165.87(7)
S4 Fe1 S2 C7 -92.95(14)
S4 Fe1 S2 C8 12.98(16)
S4 Fe1 S3 C20 -6.57(7)
S4 Fe1 N1 C9 161.84(15)
S4 Fe1 N1 C13 -10.57(14)
S4 Fe1 C1 O1 28(3)
S4 C15 C16 C17 177.81(17)
S4 C15 C20 S3 1.1(2)
S4 C15 C20 C19 -177.67(15)
S5 Fe2 S6 C34 6.62(7)
S5 Fe2 S6 C35 109.28(7)
S5 Fe2 S7 C47 126.6(12)
S5 Fe2 S8 C41 -69.19(7)
S5 Fe2 S8 C42 -175.82(7)
S5 Fe2 N2 C36 -101.06(14)
S5 Fe2 N2 C40 77.59(14)
S5 Fe2 C21 O3 -99(13)
S5 C29 C30 C31 -176.90(17)
S5 C29 C34 S6 -2.0(2)
S5 C29 C34 C33 177.18(15)
S6 Fe2 S5 C29 -7.26(7)
S6 Fe2 S7 C47 168.79(7)
S6 Fe2 S8 C41 24.35(16)
S6 Fe2 S8 C42 -82.28(15)
S6 Fe2 N2 C36 -10.79(14)
S6 Fe2 N2 C40 167.86(14)
S6 Fe2 C21 O3 170(100)
S6 C35 C36 N2 27.4(2)
S6 C35 C36 C37 -157.12(16)
S7 Fe2 S5 C29 34.9(12)
S7 Fe2 S6 C34 -172.63(7)
S7 Fe2 S6 C35 -69.97(7)
S7 Fe2 S8 C41 109.93(7)
S7 Fe2 S8 C42 3.30(7)
S7 Fe2 N2 C36 78.18(14)
S7 Fe2 N2 C40 -103.17(14)
S7 Fe2 C21 O3 81(13)
S8 Fe2 S5 C29 163.23(7)
S8 Fe2 S6 C34 -86.94(15)
S8 Fe2 S6 C35 15.72(16)
S8 Fe2 S7 C47 -1.71(7)
S8 Fe2 N2 C36 168.42(14)
S8 Fe2 N2 C40 -12.93(14)
S8 Fe2 C21 O3 -9(13)
S8 C42 C43 C44 175.60(15)
S8 C42 C47 S7 4.0(2)
S8 C42 C47 C46 -175.00(14)
S9 Fe3 S10 C68 -110.23(7)
S9 Fe3 S10 C69 -6.01(7)
S9 Fe3 S11 C56 -30.1(13)
S9 Fe3 S12 C61 178.47(7)
S9 Fe3 S12 C62 72.07(8)
S9 Fe3 N3 C63 -71.27(14)
S9 Fe3 N3 C67 100.18(14)
S9 Fe3 C55 O5 -107(12)
S10 Fe3 S9 C74 5.55(7)
S10 Fe3 S11 C56 -169.73(7)
S10 Fe3 S12 C61 94.82(15)
S10 Fe3 S12 C62 -11.59(17)
S10 Fe3 N3 C63 -161.77(15)
S10 Fe3 N3 C67 9.68(14)
S10 Fe3 C55 O5 -16(12)
S10 C69 C70 C71 -177.73(17)
S10 C69 C74 S9 -1.0(2)
S10 C69 C74 C73 178.10(14)
S11 Fe3 S9 C74 -134.1(13)
S11 Fe3 S10 C68 69.08(7)
S11 Fe3 S10 C69 173.30(7)
S11 Fe3 S12 C61 -0.99(7)
S11 Fe3 S12 C62 -107.39(8)
S11 Fe3 N3 C63 107.87(14)
S11 Fe3 N3 C67 -80.68(14)
S11 Fe3 C55 O5 74(12)
S11 C56 C57 C58 176.30(16)
S11 C56 C61 S12 -0.7(2)
S11 C56 C61 C60 -175.78(15)
S12 Fe3 S9 C74 -164.90(7)
S12 Fe3 S10 C68 -26.74(16)
S12 Fe3 S10 C69 77.49(16)
S12 Fe3 S11 C56 0.72(7)
S12 Fe3 N3 C63 17.40(14)
S12 Fe3 N3 C67 -171.15(14)
S12 Fe3 C55 O5 165(99)
S12 C62 C63 N3 -7.3(2)
S12 C62 C63 C64 175.84(16)
S13 Fe4 S14 C88 1.22(7)
S13 Fe4 S14 C89 -105.32(7)
S13 Fe4 S15 C101 -147.3(7)
S13 Fe4 S16 C95 68.72(7)
S13 Fe4 S16 C96 171.47(7)
S13 Fe4 N4 C90 101.49(14)
S13 Fe4 N4 C94 -82.14(14)
S13 Fe4 C82 O7 -72(6)
S13 C83 C84 C85 177.20(16)
S13 C83 C88 S14 -2.7(2)
S13 C83 C88 C87 -178.46(16)
S14 Fe4 S13 C83 -2.21(7)
S14 Fe4 S15 C101 -164.56(7)
S14 Fe4 S16 C95 -33.57(16)
S14 Fe4 S16 C96 69.18(15)
S14 Fe4 N4 C90 11.22(14)
S14 Fe4 N4 C94 -172.41(14)
S14 Fe4 C82 O7 18(6)
S14 C89 C90 N4 -15.8(2)
S14 C89 C90 C91 167.96(15)
S15 Fe4 S13 C83 -19.4(7)
S15 Fe4 S14 C88 -179.32(7)
S15 Fe4 S14 C89 74.14(7)
S15 Fe4 S16 C95 -110.45(7)
S15 Fe4 S16 C96 -7.70(7)
S15 Fe4 N4 C90 -76.79(14)
S15 Fe4 N4 C94 99.57(14)
S15 Fe4 C82 O7 106(6)
S16 Fe4 S13 C83 -172.78(7)
S16 Fe4 S14 C88 103.64(15)
S16 Fe4 S14 C89 -2.90(16)
S16 Fe4 S15 C101 6.03(7)
S16 Fe4 N4 C90 -166.64(14)
S16 Fe4 N4 C94 9.73(13)
S16 Fe4 C82 O7 -164(6)
S16 C96 C97 C98 -177.03(15)
S16 C96 C101 S15 -4.3(2)
S16 C96 C101 C100 175.97(14)
O2 C11 C12 C13 179.76(18)
O2 C22 C23 C24 -20.5(3)
O2 C22 C23 C28 160.11(18)
O4 C38 C39 C40 179.66(18)
O4 C48 C49 C50 101.5(2)
O4 C48 C49 C54 -79.5(3)
O6 C65 C66 C67 174.63(19)
O6 C75 C76 C77 -179.0(2)
O6 C75 C76 C81 2.0(3)
O8 C92 C93 C94 179.98(17)
O8 C102 C103 C104 91.5(2)
O8 C102 C103 C108 -86.6(2)
N1 Fe1 S1 C2 81.08(8)
N1 Fe1 S2 C7 -86.73(8)
N1 Fe1 S2 C8 19.20(8)
N1 Fe1 S3 C20 78.17(8)
N1 Fe1 S4 C14 22.52(8)
N1 Fe1 S4 C15 -81.36(8)
N1 Fe1 C1 O1 21(5)
N1 C9 C10 C11 0.7(3)
N1 C13 C14 S4 31.8(2)
N2 Fe2 S5 C29 77.99(8)
N2 Fe2 S6 C34 -82.18(8)
N2 Fe2 S6 C35 20.49(8)
N2 Fe2 S7 C47 83.55(8)
N2 Fe2 S8 C41 19.58(8)
N2 Fe2 S8 C42 -87.05(8)
N2 Fe2 C21 O3 -15(16)
N2 C36 C37 C38 3.3(3)
N2 C40 C41 S8 21.5(2)
N3 Fe3 S9 C74 -79.49(8)
N3 Fe3 S10 C68 -21.79(8)
N3 Fe3 S10 C69 82.44(8)
N3 Fe3 S11 C56 -84.67(8)
N3 Fe3 S12 C61 89.87(8)
N3 Fe3 S12 C62 -16.53(9)
N3 Fe3 C55 O5 -30(15)
N3 C63 C64 C65 1.3(3)
N3 C67 C68 S10 -31.7(2)
N4 Fe4 S13 C83 -87.56(8)
N4 Fe4 S14 C88 90.84(8)
N4 Fe4 S14 C89 -15.70(8)
N4 Fe4 S15 C101 -79.21(8)
N4 Fe4 S16 C95 -20.76(8)
N4 Fe4 S16 C96 81.99(8)
N4 Fe4 C82 O7 -13(10)
N4 C90 C91 C92 -4.2(3)
N4 C94 C95 S16 -29.7(2)
C1 Fe1 S1 C2 -101.39(9)
C1 Fe1 S2 C7 92.98(9)
C1 Fe1 S2 C8 -161.08(10)
C1 Fe1 S3 C20 -99.37(9)
C1 Fe1 S4 C14 -157.14(9)
C1 Fe1 S4 C15 98.97(9)
C1 Fe1 N1 C9 169.6(19)
C1 Fe1 N1 C13 -3(2)
C2 C3 C4 C5 0.7(3)
C3 C2 C7 S2 -176.28(15)
C3 C2 C7 C6 -2.0(3)
C3 C4 C5 C6 -0.8(3)
C4 C5 C6 C7 -0.5(3)
C5 C6 C7 S2 176.22(16)
C5 C6 C7 C2 1.9(3)
C7 S2 C8 C9 85.39(16)
C7 C2 C3 C4 0.7(3)
C8 S2 C7 C2 -109.24(16)
C8 S2 C7 C6 76.31(17)
C8 C9 C10 C11 -175.95(18)
C9 N1 C13 C12 -2.3(3)
C9 N1 C13 C14 176.53(17)
C9 C10 C11 O2 179.15(18)
C9 C10 C11 C12 -1.4(3)
C10 C11 C12 C13 0.4(3)
C11 O2 C22 C23 175.99(17)
C11 C12 C13 N1 1.5(3)
C11 C12 C13 C14 -177.21(18)
C12 C13 C14 S4 -149.43(16)
C13 N1 C9 C8 177.90(17)
C13 N1 C9 C10 1.1(3)
C14 S4 C15 C16 73.77(18)
C14 S4 C15 C20 -107.99(16)
C15 S4 C14 C13 72.88(15)
C15 C16 C17 C18 -0.2(3)
C16 C15 C20 S3 179.31(16)
C16 C15 C20 C19 0.5(3)
C16 C17 C18 C19 0.6(3)
C17 C18 C19 C20 -0.4(3)
C18 C19 C20 S3 -178.91(17)
C18 C19 C20 C15 -0.1(3)
C20 C15 C16 C17 -0.4(3)
C21 Fe2 S5 C29 -102.99(9)
C21 Fe2 S6 C34 97.73(9)
C21 Fe2 S6 C35 -159.60(9)
C21 Fe2 S7 C47 -95.48(9)
C21 Fe2 S8 C41 -160.32(9)
C21 Fe2 S8 C42 93.05(9)
C21 Fe2 N2 C36 174(46)
C21 Fe2 N2 C40 -7(5)
C22 O2 C11 C10 -173.97(17)
C22 O2 C11 C12 6.6(3)
C22 C23 C24 C25 -179.9(2)
C22 C23 C28 C27 179.5(2)
C23 C24 C25 C26 0.5(4)
C24 C23 C28 C27 0.1(3)
C24 C25 C26 C27 0.0(4)
C25 C26 C27 C28 -0.4(4)
C26 C27 C28 C23 0.4(3)
C28 C23 C24 C25 -0.5(4)
C29 C30 C31 C32 -0.9(3)
C30 C29 C34 S6 -179.57(15)
C30 C29 C34 C33 -0.4(3)
C30 C31 C32 C33 0.6(3)
C31 C32 C33 C34 -0.3(3)
C32 C33 C34 S6 179.34(15)
C32 C33 C34 C29 0.2(3)
C34 S6 C35 C36 76.50(15)
C34 C29 C30 C31 0.8(3)
C35 S6 C34 C29 -105.49(16)
C35 S6 C34 C33 75.34(16)
C35 C36 C37 C38 -171.87(18)
C36 N2 C40 C39 -1.3(3)
C36 N2 C40 C41 176.00(17)
C36 C37 C38 O4 177.19(19)
C36 C37 C38 C39 -1.4(3)
C37 C38 C39 C40 -1.6(3)
C38 O4 C48 C49 -177.35(18)
C38 C39 C40 N2 3.1(3)
C38 C39 C40 C41 -174.07(18)
C39 C40 C41 S8 -161.16(16)
C40 N2 C36 C35 173.40(17)
C40 N2 C36 C37 -2.0(3)
C41 S8 C42 C43 77.43(17)
C41 S8 C42 C47 -107.96(16)
C42 S8 C41 C40 81.17(15)
C42 C43 C44 C45 -1.3(3)
C43 C42 C47 S7 178.48(15)
C43 C42 C47 C46 -0.5(3)
C43 C44 C45 C46 1.0(3)
C44 C45 C46 C47 -0.5(3)
C45 C46 C47 S7 -178.82(16)
C45 C46 C47 C42 0.2(3)
C47 C42 C43 C44 1.1(3)
C48 O4 C38 C37 -0.3(3)
C48 O4 C38 C39 178.40(19)
C48 C49 C50 C51 178.8(2)
C48 C49 C54 C53 180.0(2)
C49 C50 C51 C52 1.4(4)
C50 C49 C54 C53 -1.0(3)
C50 C51 C52 C53 -1.4(4)
C51 C52 C53 C54 0.2(4)
C52 C53 C54 C49 1.0(3)
C54 C49 C50 C51 -0.2(4)
C55 Fe3 S9 C74 99.61(9)
C55 Fe3 S10 C68 158.44(9)
C55 Fe3 S10 C69 -97.34(9)
C55 Fe3 S11 C56 96.23(10)
C55 Fe3 S12 C61 -90.37(9)
C55 Fe3 S12 C62 163.23(10)
C55 Fe3 N3 C63 -148(5)
C55 Fe3 N3 C67 24(5)
C56 C57 C58 C59 0.4(3)
C57 C56 C61 S12 177.50(15)
C57 C56 C61 C60 2.4(3)
C57 C58 C59 C60 0.7(3)
C58 C59 C60 C61 -0.2(3)
C59 C60 C61 S12 -176.47(16)
C59 C60 C61 C56 -1.4(3)
C61 S12 C62 C63 -90.67(17)
C61 C56 C57 C58 -1.9(3)
C62 S12 C61 C56 104.84(17)
C62 S12 C61 C60 -79.93(17)
C62 C63 C64 C65 178.01(19)
C63 N3 C67 C66 3.2(3)
C63 N3 C67 C68 -176.81(17)
C63 C64 C65 O6 -175.5(2)
C63 C64 C65 C66 2.8(3)
C64 C65 C66 C67 -3.8(3)
C65 O6 C75 C76 171.93(18)
C65 C66 C67 N3 0.8(3)
C65 C66 C67 C68 -179.12(19)
C66 C67 C68 S10 148.26(17)
C67 N3 C63 C62 178.89(18)
C67 N3 C63 C64 -4.3(3)
C68 S10 C69 C70 -75.18(18)
C68 S10 C69 C74 107.11(16)
C69 S10 C68 C67 -73.62(16)
C69 C70 C71 C72 -0.1(3)
C70 C69 C74 S9 -178.60(16)
C70 C69 C74 C73 0.5(3)
C70 C71 C72 C73 -0.1(3)
C71 C72 C73 C74 0.5(3)
C72 C73 C74 S9 178.42(16)
C72 C73 C74 C69 -0.7(3)
C74 C69 C70 C71 -0.1(3)
C75 O6 C65 C64 9.6(3)
C75 O6 C65 C66 -168.77(19)
C75 C76 C77 C78 -180.0(3)
C75 C76 C81 C80 179.7(2)
C76 C77 C78 C79 0.5(5)
C77 C76 C81 C80 0.7(4)
C77 C78 C79 C80 0.2(5)
C78 C79 C80 C81 -0.4(4)
C79 C80 C81 C76 0.0(4)
C81 C76 C77 C78 -0.9(4)
C82 Fe4 S13 C83 91.50(9)
C82 Fe4 S14 C88 -88.58(9)
C82 Fe4 S14 C89 164.88(10)
C82 Fe4 S15 C101 101.75(9)
C82 Fe4 S16 C95 158.70(9)
C82 Fe4 S16 C96 -98.56(9)
C82 Fe4 N4 C90 43(4)
C82 Fe4 N4 C94 -141(4)
C83 C84 C85 C86 1.8(3)
C84 C83 C88 S14 175.32(14)
C84 C83 C88 C87 -0.5(3)
C84 C85 C86 C87 -1.5(3)
C85 C86 C87 C88 0.2(3)
C86 C87 C88 S14 -175.05(16)
C86 C87 C88 C83 0.8(3)
C88 S14 C89 C90 -87.99(16)
C88 C83 C84 C85 -0.8(3)
C89 S14 C88 C83 104.69(16)
C89 S14 C88 C87 -79.37(17)
C89 C90 C91 C92 171.79(18)
C90 N4 C94 C93 4.6(3)
C90 N4 C94 C95 -173.37(16)
C90 C91 C92 O8 -175.34(18)
C90 C91 C92 C93 3.4(3)
C91 C92 C93 C94 1.1(3)
C92 O8 C102 C103 -176.25(17)
C92 C93 C94 N4 -5.3(3)
C92 C93 C94 C95 172.53(18)
C93 C94 C95 S16 152.38(16)
C94 N4 C90 C89 -175.85(17)
C94 N4 C90 C91 0.3(3)
C95 S16 C96 C97 -72.46(16)
C95 S16 C96 C101 109.72(16)
C96 S16 C95 C94 -74.92(14)
C96 C97 C98 C99 1.2(3)
C97 C96 C101 S15 177.98(15)
C97 C96 C101 C100 -1.8(3)
C97 C98 C99 C100 -2.0(3)
C98 C99 C100 C101 0.9(3)
C99 C100 C101 S15 -178.80(16)
C99 C100 C101 C96 1.0(3)
C101 C96 C97 C98 0.7(3)
C102 O8 C92 C91 -7.7(3)
C102 O8 C92 C93 173.59(17)
C102 C103 C104 C105 -177.52(19)
C102 C103 C108 C107 178.2(2)
C103 C104 C105 C106 -0.8(3)
C104 C103 C108 C107 0.1(4)
C104 C105 C106 C107 0.3(3)
C105 C106 C107 C108 0.3(4)
C106 C107 C108 C103 -0.5(4)
C108 C103 C104 C105 0.6(3)
